data_4106059
loop_
_publ_author_name
'Naruyoshi Komiya'
'Minoru Okada'
'Kanako Fukumoto'
'Daisuke Jomori'
'Takeshi Naota'

_publ_section_title
;
 Highly Phosphorescent Crystals of Vaulted
 trans-Bis(salicylaldiminato)platinum(II) Complexes
;
_journal_name_full 'Journal of the American Chemical Society'
_journal_page_first 6493
_journal_page_last 6496
_journal_paper_doi 10.1021/ja110398p
_journal_volume 133
_journal_year 2011
_chemical_formula_moiety 'C23 H28 N2 O2 Pt '
_chemical_formula_sum 'C23 H28 N2 O2 Pt'
_chemical_formula_weight 559.58
_space_group_IT_number 2
_symmetry_cell_setting triclinic
_symmetry_Int_Tables_number 2
_symmetry_space_group_name_Hall '-P 1'
_symmetry_space_group_name_H-M 'P -1'
_cell_angle_alpha 103.6153(14)
_cell_angle_beta 102.9271(13)
_cell_angle_gamma 114.0341(12)
_cell_formula_units_Z 4
_cell_length_a 13.0042(5)
_cell_length_b 13.5725(6)
_cell_length_c 14.1166(7)
_cell_measurement_reflns_used 40409
_cell_measurement_temperature 113.1
_cell_measurement_theta_max 27.5
_cell_measurement_theta_min 3.0
_cell_volume 2063.30(16)
_computing_cell_refinement PROCESS-AUTO
_computing_data_collection PROCESS-AUTO
_computing_data_reduction CrystalStructure
_computing_publication_material 'CrystalStructure 3.8'
_computing_structure_refinement SHELXL
_computing_structure_solution SHELXS97
_diffrn_ambient_temperature 113.1
_diffrn_detector_area_resol_mean 10.00
_diffrn_measured_fraction_theta_full 0.996
_diffrn_measured_fraction_theta_max 0.996
_diffrn_measurement_device_type 'Rigaku RAXIS-RAPID'
_diffrn_measurement_method \w
_diffrn_radiation_type 'Mo K\a'
_diffrn_radiation_wavelength 0.71075
_diffrn_reflns_av_R_equivalents 0.068
_diffrn_reflns_limit_h_max 16
_diffrn_reflns_limit_h_min -16
_diffrn_reflns_limit_k_max 16
_diffrn_reflns_limit_k_min -17
_diffrn_reflns_limit_l_max 18
_diffrn_reflns_limit_l_min -18
_diffrn_reflns_number 39987
_diffrn_reflns_theta_full 27.48
_diffrn_reflns_theta_max 27.48
_exptl_absorpt_coefficient_mu 6.794
_exptl_absorpt_correction_T_max 0.507
_exptl_absorpt_correction_T_min 0.229
_exptl_absorpt_correction_type numerical
_exptl_absorpt_process_details
;
    Higashi, T. (1999). Program for Absorption Correction.
    Rigaku Corporation, Tokyo, Japan.
;
_exptl_crystal_colour orange
_exptl_crystal_density_diffrn 1.801
_exptl_crystal_description block
_exptl_crystal_F_000 1096.00
_exptl_crystal_size_max 0.30
_exptl_crystal_size_mid 0.20
_exptl_crystal_size_min 0.10
_refine_diff_density_max 1.33
_refine_diff_density_min -1.06
_refine_ls_extinction_method none
_refine_ls_goodness_of_fit_ref 0.975
_refine_ls_hydrogen_treatment refall
_refine_ls_number_parameters 524
_refine_ls_number_reflns 9422
_refine_ls_R_factor_gt 0.0273
_refine_ls_shift/su_max 0.0020
_refine_ls_structure_factor_coef Fsqd
_refine_ls_weighting_details 'w = 1/[\s^2^(Fo^2^)+(0.0232P)^2^+0.0000P] where P=(Fo^2^+2Fc^2^)/3'
_refine_ls_weighting_scheme calc
_refine_ls_wR_factor_ref 0.0561
_reflns_number_gt 7371
_reflns_number_total 9422
_reflns_threshold_expression F^2^>2.0\s(F^2^)
_cod_data_source_file ja110398p_si_004.cif
_cod_data_source_block 4b
_cod_original_formula_sum 'C23 H28 N2 O2 Pt '
_cod_database_code 4106059

loop_
_symmetry_equiv_pos_site_id
_symmetry_equiv_pos_as_xyz
1 +X,+Y,+Z
2 -X,-Y,-Z

loop_
_atom_site_label
_atom_site_type_symbol
_atom_site_fract_x
_atom_site_fract_y
_atom_site_fract_z
_atom_site_U_iso_or_equiv
_atom_site_adp_type
_atom_site_occupancy
_atom_site_symmetry_multiplicity
_atom_site_calc_flag
_atom_site_refinement_flags
Pt(1) Pt 0.310193(12) 0.559677(13) 0.128904(10) 0.02272(4) Uani 1.00 1 d .
Pt(2) Pt 0.851233(12) 0.200535(13) 0.444413(10) 0.02178(4) Uani 1.00 1 d .
O(1) O 0.2248(2) 0.3879(2) 0.0935(2) 0.0311(6) Uani 1.00 1 d .
O(2) O 0.3936(2) 0.7285(2) 0.1500(2) 0.0318(6) Uani 1.00 1 d .
O(3) O 0.7351(2) 0.1983(2) 0.32197(19) 0.0284(6) Uani 1.00 1 d .
O(4) O 0.9658(2) 0.2124(2) 0.57330(19) 0.0304(6) Uani 1.00 1 d .
N(1) N 0.1657(2) 0.5737(3) 0.1419(2) 0.0262(7) Uani 1.00 1 d .
N(2) N 0.4610(2) 0.5497(3) 0.1298(2) 0.0277(7) Uani 1.00 1 d .
N(3) N 0.7238(2) 0.0537(2) 0.4438(2) 0.0264(7) Uani 1.00 1 d .
N(4) N 0.9849(2) 0.3416(3) 0.4412(2) 0.0304(7) Uani 1.00 1 d .
C(1) C 0.0241(3) 0.3650(3) 0.0690(2) 0.0271(9) Uani 1.00 1 d .
C(2) C 0.1061(3) 0.3226(3) 0.0612(2) 0.0266(9) Uani 1.00 1 d .
C(3) C 0.0592(3) 0.2020(3) 0.0171(3) 0.0318(9) Uani 1.00 1 d .
C(4) C -0.0626(3) 0.1263(4) -0.0169(3) 0.0368(10) Uani 1.00 1 d .
C(5) C -0.1434(3) 0.1673(4) -0.0068(3) 0.0374(10) Uani 1.00 1 d .
C(6) C -0.0995(3) 0.2847(4) 0.0361(3) 0.0347(10) Uani 1.00 1 d .
C(7) C 0.0599(3) 0.4861(3) 0.1144(2) 0.0299(9) Uani 1.00 1 d .
C(8) C 0.1792(3) 0.6891(3) 0.1958(3) 0.0326(9) Uani 1.00 1 d .
C(9) C 0.2066(4) 0.7190(4) 0.3097(3) 0.0430(11) Uani 1.00 1 d .
C(10) C 0.3223(4) 0.7272(4) 0.3713(3) 0.0407(11) Uani 1.00 1 d .
C(11) C 0.3016(4) 0.6300(4) 0.4123(3) 0.0491(13) Uani 1.00 1 d .
C(12) C 0.4143(4) 0.6356(5) 0.4819(3) 0.0547(14) Uani 1.00 1 d .
C(13) C 0.5009(4) 0.6256(5) 0.4256(4) 0.0583(14) Uani 1.00 1 d .
C(14) C 0.4537(4) 0.5098(5) 0.3446(3) 0.0529(13) Uani 1.00 1 d .
C(15) C 0.5424(4) 0.5057(5) 0.2843(3) 0.0497(13) Uani 1.00 1 d .
C(16) C 0.4831(3) 0.4623(3) 0.1656(2) 0.0335(9) Uani 1.00 1 d .
C(17) C 0.5542(3) 0.7245(3) 0.0903(2) 0.0299(9) Uani 1.00 1 d .
C(18) C 0.4809(3) 0.7735(3) 0.1138(2) 0.0296(9) Uani 1.00 1 d .
C(19) C 0.5059(3) 0.8807(4) 0.1032(3) 0.0353(10) Uani 1.00 1 d .
C(20) C 0.5992(3) 0.9374(4) 0.0714(3) 0.0391(11) Uani 1.00 1 d .
C(21) C 0.6700(3) 0.8871(4) 0.0470(3) 0.0415(12) Uani 1.00 1 d .
C(22) C 0.6479(3) 0.7835(4) 0.0572(2) 0.0379(11) Uani 1.00 1 d .
C(23) C 0.5464(3) 0.6228(4) 0.1102(2) 0.0331(10) Uani 1.00 1 d .
C(24) C 0.5549(3) 0.0673(3) 0.3440(2) 0.0286(9) Uani 1.00 1 d .
C(25) C 0.6176(3) 0.1506(3) 0.3043(2) 0.0292(9) Uani 1.00 1 d .
C(26) C 0.5498(3) 0.1845(4) 0.2391(3) 0.0367(10) Uani 1.00 1 d .
C(27) C 0.4278(4) 0.1435(4) 0.2203(3) 0.0444(12) Uani 1.00 1 d .
C(28) C 0.3659(4) 0.0626(4) 0.2607(3) 0.0445(12) Uani 1.00 1 d .
C(29) C 0.4294(3) 0.0250(4) 0.3203(3) 0.0383(11) Uani 1.00 1 d .
C(30) C 0.6094(3) 0.0158(3) 0.4001(2) 0.0299(9) Uani 1.00 1 d .
C(31) C 0.7602(3) -0.0236(3) 0.4844(3) 0.0308(9) Uani 1.00 1 d .
C(32) C 0.7474(4) -0.1233(3) 0.3953(3) 0.0459(12) Uani 1.00 1 d .
C(33) C 0.8057(4) -0.0907(4) 0.3174(3) 0.0420(11) Uani 1.00 1 d .
C(34) C 0.9419(4) -0.0169(5) 0.3585(3) 0.0538(15) Uani 1.00 1 d .
C(35) C 0.9906(4) 0.0030(5) 0.2715(3) 0.0617(17) Uani 1.00 1 d .
C(37) C 1.1019(4) 0.2235(5) 0.3414(3) 0.0493(14) Uani 1.00 1 d .
C(39) C 0.9909(3) 0.3433(4) 0.3379(3) 0.0355(10) Uani 1.00 1 d .
C(40) C 1.0984(3) 0.4195(3) 0.6272(3) 0.0297(9) Uani 1.00 1 d .
C(41) C 1.0483(3) 0.3145(3) 0.6457(2) 0.0264(8) Uani 1.00 1 d .
C(42) C 1.0895(3) 0.3194(3) 0.7496(2) 0.0302(9) Uani 1.00 1 d .
C(43) C 1.1731(3) 0.4221(4) 0.8302(3) 0.0368(10) Uani 1.00 1 d .
C(44) C 1.2220(3) 0.5266(4) 0.8125(3) 0.0399(11) Uani 1.00 1 d .
C(45) C 1.1860(3) 0.5229(4) 0.7111(3) 0.0389(10) Uani 1.00 1 d .
C(46) C 1.0753(3) 0.4210(3) 0.5236(3) 0.0322(9) Uani 1.00 1 d .
H(1) H 0.1128 0.1720 0.0105 0.038 Uiso 1.00 1 c R
H(2) H -0.0919 0.0453 -0.0476 0.044 Uiso 1.00 1 c R
H(3) H -0.2273 0.1150 -0.0293 0.045 Uiso 1.00 1 c R
H(4) H -0.1543 0.3128 0.0439 0.042 Uiso 1.00 1 c R
H(5) H -0.0013 0.5034 0.1253 0.036 Uiso 1.00 1 c R
H(6) H 0.2447 0.7493 0.1841 0.039 Uiso 1.00 1 c R
H(7) H 0.1035 0.6898 0.1642 0.039 Uiso 1.00 1 c R
H(8) H 0.1391 0.6599 0.3204 0.052 Uiso 1.00 1 c R
H(9) H 0.2095 0.7944 0.3387 0.052 Uiso 1.00 1 c R
H(10) H 0.3696 0.8023 0.4309 0.049 Uiso 1.00 1 c R
H(11) H 0.3705 0.7256 0.3263 0.049 Uiso 1.00 1 c R
H(12) H 0.2581 0.5557 0.3518 0.059 Uiso 1.00 1 c R
H(13) H 0.2480 0.6286 0.4525 0.059 Uiso 1.00 1 c R
H(14) H 0.3887 0.5722 0.5092 0.066 Uiso 1.00 1 c R
H(15) H 0.4588 0.7100 0.5424 0.066 Uiso 1.00 1 c R
H(16) H 0.5199 0.6842 0.3924 0.070 Uiso 1.00 1 c R
H(17) H 0.5773 0.6446 0.4786 0.070 Uiso 1.00 1 c R
H(18) H 0.3751 0.4884 0.2934 0.063 Uiso 1.00 1 c R
H(19) H 0.4397 0.4516 0.3782 0.063 Uiso 1.00 1 c R
H(20) H 0.6120 0.5845 0.3089 0.060 Uiso 1.00 1 c R
H(21) H 0.5737 0.4544 0.3020 0.060 Uiso 1.00 1 c R
H(22) H 0.5356 0.4431 0.1328 0.040 Uiso 1.00 1 c R
H(23) H 0.4053 0.3903 0.1421 0.040 Uiso 1.00 1 c R
H(24) H 0.4576 0.9148 0.1182 0.042 Uiso 1.00 1 c R
H(25) H 0.6154 1.0104 0.0660 0.047 Uiso 1.00 1 c R
H(26) H 0.7330 0.9249 0.0236 0.050 Uiso 1.00 1 c R
H(27) H 0.6968 0.7506 0.0416 0.045 Uiso 1.00 1 c R
H(28) H 0.6116 0.6080 0.1089 0.040 Uiso 1.00 1 c R
H(29) H 0.5886 0.2362 0.2076 0.044 Uiso 1.00 1 c R
H(30) H 0.3854 0.1708 0.1793 0.053 Uiso 1.00 1 c R
H(31) H 0.2822 0.0344 0.2472 0.053 Uiso 1.00 1 c R
H(32) H 0.3877 -0.0314 0.3466 0.046 Uiso 1.00 1 c R
H(33) H 0.5563 -0.0534 0.4061 0.036 Uiso 1.00 1 c R
H(34) H 0.7093 -0.0561 0.5236 0.037 Uiso 1.00 1 c R
H(35) H 0.8452 0.0223 0.5333 0.037 Uiso 1.00 1 c R
H(36) H 0.7820 -0.1660 0.4268 0.055 Uiso 1.00 1 c R
H(37) H 0.6602 -0.1776 0.3563 0.055 Uiso 1.00 1 c R
H(38) H 0.7831 -0.1633 0.2610 0.050 Uiso 1.00 1 c R
H(39) H 0.7703 -0.0489 0.2854 0.050 Uiso 1.00 1 c R
H(40) H 0.9789 -0.0555 0.3942 0.065 Uiso 1.00 1 c R
H(41) H 0.9657 0.0590 0.4106 0.065 Uiso 1.00 1 c R
H(52) H 1.0586 0.2501 0.7637 0.036 Uiso 1.00 1 c R
H(53) H 1.1983 0.4227 0.8990 0.044 Uiso 1.00 1 c R
H(54) H 1.2782 0.5978 0.8687 0.048 Uiso 1.00 1 c R
H(55) H 1.2214 0.5923 0.6978 0.047 Uiso 1.00 1 c R
H(56) H 1.1315 0.4864 0.5149 0.039 Uiso 1.00 1 c R
C(36A) C 1.1174(7) 0.1323(7) 0.2979(5) 0.037(2) Uani 0.55 1 d P
C(36B) C 0.9855(9) 0.0906(8) 0.2532(6) 0.032(2) Uani 0.45 1 d P
C(38A) C 0.9996(6) 0.2440(7) 0.2843(5) 0.0281(19) Uani 0.55 1 d P
C(38B) C 1.1006(9) 0.3142(9) 0.3215(7) 0.034(2) Uani 0.45 1 d P
H(42A) H 0.9246 -0.0056 0.2135 0.074 Uiso 0.55 1 c R
H(43A) H 1.0081 -0.0605 0.2452 0.074 Uiso 0.55 1 c R
H(42B) H 1.0752 0.0184 0.2928 0.074 Uiso 0.45 1 c R
H(43B) H 0.9422 -0.0674 0.2072 0.074 Uiso 0.45 1 c R
H(44A) H 1.1888 0.1371 0.3465 0.045 Uiso 0.55 1 c R
H(45A) H 1.1319 0.1351 0.2324 0.045 Uiso 0.55 1 c R
H(44B) H 0.9080 0.0863 0.2543 0.038 Uiso 0.45 1 c R
H(45B) H 0.9866 0.0846 0.1822 0.038 Uiso 0.45 1 c R
H(46A) H 1.1789 0.2945 0.3597 0.059 Uiso 0.55 1 c R
H(47A) H 1.0922 0.2192 0.4082 0.059 Uiso 0.55 1 c R
H(46B) H 1.0987 0.2305 0.4119 0.059 Uiso 0.45 1 c R
H(47B) H 1.1794 0.2261 0.3425 0.059 Uiso 0.45 1 c R
H(48A) H 1.0089 0.2502 0.2179 0.034 Uiso 0.55 1 c R
H(49A) H 0.9216 0.1739 0.2659 0.034 Uiso 0.55 1 c R
H(48B) H 1.0952 0.3022 0.2482 0.040 Uiso 0.45 1 c R
H(49B) H 1.1790 0.3838 0.3667 0.040 Uiso 0.45 1 c R
H(50A) H 0.9177 0.3414 0.2958 0.043 Uiso 0.55 1 c R
H(51A) H 1.0621 0.4155 0.3473 0.043 Uiso 0.55 1 c R
H(50B) H 1.0085 0.4204 0.3349 0.043 Uiso 0.45 1 c R
H(51B) H 0.9126 0.2844 0.2818 0.043 Uiso 0.45 1 c R

loop_
_atom_site_aniso_label
_atom_site_aniso_U_11
_atom_site_aniso_U_22
_atom_site_aniso_U_33
_atom_site_aniso_U_12
_atom_site_aniso_U_13
_atom_site_aniso_U_23
Pt(1) 0.01990(8) 0.02463(9) 0.01990(7) 0.00952(7) 0.00815(6) 0.00351(6)
Pt(2) 0.02143(8) 0.01914(8) 0.02237(8) 0.00786(7) 0.00901(6) 0.00627(6)
O(1) 0.0241(14) 0.0253(16) 0.0395(15) 0.0110(13) 0.0121(12) 0.0060(13)
O(2) 0.0309(15) 0.0248(16) 0.0393(15) 0.0115(14) 0.0211(13) 0.0070(13)
O(3) 0.0250(14) 0.0312(16) 0.0272(13) 0.0103(13) 0.0092(11) 0.0140(12)
O(4) 0.0280(15) 0.0247(15) 0.0280(13) 0.0091(13) 0.0016(11) 0.0072(12)
N(1) 0.0304(18) 0.0275(19) 0.0279(16) 0.0157(16) 0.0159(14) 0.0138(14)
N(2) 0.0267(18) 0.0266(19) 0.0255(15) 0.0131(16) 0.0105(14) 0.0012(14)
N(3) 0.0270(18) 0.0240(18) 0.0241(15) 0.0085(16) 0.0097(13) 0.0087(14)
N(4) 0.0278(18) 0.031(2) 0.0374(18) 0.0142(17) 0.0161(15) 0.0164(16)
C(1) 0.023(2) 0.030(2) 0.0217(17) 0.0048(18) 0.0096(15) 0.0106(17)
C(2) 0.024(2) 0.030(2) 0.0188(17) 0.0086(19) 0.0060(15) 0.0068(16)
C(3) 0.034(2) 0.029(2) 0.035(2) 0.016(2) 0.0187(18) 0.0091(19)
C(4) 0.036(2) 0.028(2) 0.033(2) 0.005(2) 0.0121(19) 0.0087(19)
C(5) 0.027(2) 0.035(2) 0.037(2) 0.005(2) 0.0090(18) 0.014(2)
C(6) 0.026(2) 0.037(2) 0.039(2) 0.013(2) 0.0115(18) 0.019(2)
C(7) 0.027(2) 0.037(2) 0.031(2) 0.019(2) 0.0124(17) 0.0134(19)
C(8) 0.030(2) 0.028(2) 0.045(2) 0.015(2) 0.0209(19) 0.012(2)
C(9) 0.051(3) 0.036(2) 0.045(2) 0.020(2) 0.026(2) 0.013(2)
C(10) 0.042(2) 0.032(2) 0.038(2) 0.011(2) 0.021(2) 0.002(2)
C(11) 0.061(3) 0.034(2) 0.064(3) 0.020(2) 0.047(2) 0.018(2)
C(12) 0.057(3) 0.057(3) 0.041(2) 0.022(3) 0.018(2) 0.012(2)
C(13) 0.053(3) 0.053(3) 0.065(3) 0.027(3) 0.015(2) 0.019(2)
C(14) 0.053(3) 0.065(3) 0.039(2) 0.038(3) 0.004(2) 0.010(2)
C(15) 0.041(2) 0.071(4) 0.042(2) 0.033(2) 0.013(2) 0.020(2)
C(16) 0.033(2) 0.031(2) 0.033(2) 0.016(2) 0.0144(18) 0.0025(18)
C(17) 0.023(2) 0.036(2) 0.0217(18) 0.010(2) 0.0099(15) 0.0022(17)
C(18) 0.025(2) 0.033(2) 0.0184(17) 0.0051(19) 0.0076(15) 0.0050(17)
C(19) 0.031(2) 0.042(2) 0.029(2) 0.014(2) 0.0131(17) 0.011(2)
C(20) 0.040(2) 0.041(2) 0.033(2) 0.013(2) 0.015(2) 0.019(2)
C(21) 0.032(2) 0.056(3) 0.033(2) 0.012(2) 0.0172(19) 0.020(2)
C(22) 0.028(2) 0.048(3) 0.0245(19) 0.011(2) 0.0106(17) 0.004(2)
C(23) 0.024(2) 0.040(2) 0.0256(19) 0.014(2) 0.0077(16) 0.0001(18)
C(24) 0.027(2) 0.031(2) 0.0214(18) 0.0126(19) 0.0063(16) 0.0027(17)
C(25) 0.029(2) 0.028(2) 0.0223(18) 0.0118(19) 0.0066(16) 0.0024(17)
C(26) 0.039(2) 0.040(2) 0.028(2) 0.021(2) 0.0067(18) 0.010(2)
C(27) 0.038(2) 0.053(3) 0.032(2) 0.024(2) -0.0010(19) 0.006(2)
C(28) 0.028(2) 0.057(3) 0.032(2) 0.018(2) 0.0031(19) 0.003(2)
C(29) 0.029(2) 0.047(3) 0.028(2) 0.011(2) 0.0110(18) 0.009(2)
C(30) 0.026(2) 0.025(2) 0.0249(18) 0.0029(19) 0.0089(16) 0.0040(17)
C(31) 0.032(2) 0.025(2) 0.034(2) 0.010(2) 0.0109(18) 0.0177(18)
C(32) 0.057(3) 0.020(2) 0.043(2) 0.016(2) -0.002(2) 0.006(2)
C(33) 0.057(3) 0.033(2) 0.029(2) 0.029(2) 0.001(2) 0.0002(19)
C(34) 0.054(3) 0.078(4) 0.028(2) 0.049(3) 0.003(2) -0.002(2)
C(35) 0.061(3) 0.089(4) 0.032(2) 0.054(3) 0.008(2) -0.006(2)
C(37) 0.038(2) 0.090(4) 0.048(2) 0.038(3) 0.031(2) 0.041(3)
C(39) 0.034(2) 0.032(2) 0.041(2) 0.011(2) 0.0164(19) 0.020(2)
C(40) 0.021(2) 0.025(2) 0.038(2) 0.0092(19) 0.0112(17) 0.0059(18)
C(41) 0.0196(19) 0.024(2) 0.0305(19) 0.0116(18) 0.0065(15) 0.0032(17)
C(42) 0.029(2) 0.033(2) 0.032(2) 0.020(2) 0.0113(17) 0.0094(18)
C(43) 0.030(2) 0.043(2) 0.034(2) 0.024(2) 0.0062(17) 0.002(2)
C(44) 0.027(2) 0.036(2) 0.041(2) 0.017(2) 0.0045(19) -0.006(2)
C(45) 0.025(2) 0.028(2) 0.053(2) 0.010(2) 0.011(2) 0.006(2)
C(46) 0.025(2) 0.025(2) 0.048(2) 0.0104(19) 0.0160(19) 0.015(2)
C(36A) 0.044(5) 0.057(6) 0.032(3) 0.035(4) 0.024(3) 0.023(4)
C(36B) 0.047(6) 0.035(5) 0.026(4) 0.024(5) 0.021(4) 0.017(4)
C(38A) 0.027(4) 0.037(4) 0.032(3) 0.014(3) 0.022(3) 0.024(3)
C(38B) 0.043(6) 0.035(5) 0.047(5) 0.024(5) 0.030(5) 0.032(5)

loop_
_atom_type_symbol
_atom_type_description
_atom_type_scat_dispersion_real
_atom_type_scat_dispersion_imag
_atom_type_scat_source
C C 0.003 0.002
;
International Tables for Crystallography
(1992, Vol. C, Tables 4.2.6.8 and 6.1.1.4)
;
H H 0.000 0.000
;
International Tables for Crystallography
(1992, Vol. C, Table 6.1.1.4)
;
N N 0.006 0.003
;
International Tables for Crystallography
(1992, Vol. C, Tables 4.2.6.8 and 6.1.1.4)
;
O O 0.011 0.006
;
International Tables for Crystallography
(1992, Vol. C, Tables 4.2.6.8 and 6.1.1.4)
;
Pt Pt -1.703 8.390
;
International Tables for Crystallography
(1992, Vol. C, Tables 4.2.6.8 and 6.1.1.4)
;

loop_
_geom_angle_atom_site_label_1
_geom_angle_atom_site_label_2
_geom_angle_atom_site_label_3
_geom_angle
_geom_angle_publ_flag
O(1) Pt(1) O(2) 174.55(12) yes
O(1) Pt(1) N(1) 92.72(14) yes
O(1) Pt(1) N(2) 87.91(14) yes
O(2) Pt(1) N(1) 88.68(14) yes
O(2) Pt(1) N(2) 91.15(14) yes
N(1) Pt(1) N(2) 174.93(12) yes
O(3) Pt(2) O(4) 175.67(13) yes
O(3) Pt(2) N(3) 91.74(12) yes
O(3) Pt(2) N(4) 89.59(13) yes
O(4) Pt(2) N(3) 89.38(12) yes
O(4) Pt(2) N(4) 89.58(13) yes
N(3) Pt(2) N(4) 175.90(17) yes
Pt(1) O(1) C(2) 124.4(3) yes
Pt(1) O(2) C(18) 122.4(3) yes
Pt(2) O(3) C(25) 121.7(2) yes
Pt(2) O(4) C(41) 120.9(3) yes
Pt(1) N(1) C(7) 123.9(3) yes
Pt(1) N(1) C(8) 120.2(2) yes
C(7) N(1) C(8) 115.6(4) yes
Pt(1) N(2) C(16) 119.6(2) yes
Pt(1) N(2) C(23) 123.0(3) yes
C(16) N(2) C(23) 117.1(4) yes
Pt(2) N(3) C(30) 123.2(3) yes
Pt(2) N(3) C(31) 119.2(2) yes
C(30) N(3) C(31) 117.2(3) yes
Pt(2) N(4) C(39) 117.8(2) yes
Pt(2) N(4) C(46) 123.2(3) yes
C(39) N(4) C(46) 118.0(3) yes
C(2) C(1) C(6) 118.7(4) yes
C(2) C(1) C(7) 123.9(3) yes
C(6) C(1) C(7) 117.3(4) yes
O(1) C(2) C(1) 125.1(3) yes
O(1) C(2) C(3) 116.9(4) yes
C(1) C(2) C(3) 118.0(3) yes
C(2) C(3) C(4) 121.6(5) yes
C(3) C(4) C(5) 120.7(4) yes
C(4) C(5) C(6) 118.7(3) yes
C(1) C(6) C(5) 122.3(5) yes
N(1) C(7) C(1) 127.4(4) yes
N(1) C(8) C(9) 113.4(4) yes
C(8) C(9) C(10) 116.1(4) yes
C(9) C(10) C(11) 112.9(3) yes
C(10) C(11) C(12) 116.5(4) yes
C(11) C(12) C(13) 114.1(4) yes
C(12) C(13) C(14) 114.9(4) yes
C(13) C(14) C(15) 113.1(4) yes
C(14) C(15) C(16) 113.6(4) yes
N(2) C(16) C(15) 112.5(4) yes
C(18) C(17) C(22) 119.4(4) yes
C(18) C(17) C(23) 122.7(4) yes
C(22) C(17) C(23) 117.5(5) yes
O(2) C(18) C(17) 124.8(4) yes
O(2) C(18) C(19) 117.1(4) yes
C(17) C(18) C(19) 118.0(4) yes
C(18) C(19) C(20) 121.4(5) yes
C(19) C(20) C(21) 120.0(5) yes
C(20) C(21) C(22) 119.7(4) yes
C(17) C(22) C(21) 121.6(5) yes
N(2) C(23) C(17) 127.3(5) yes
C(25) C(24) C(29) 119.2(4) yes
C(25) C(24) C(30) 123.3(4) yes
C(29) C(24) C(30) 117.3(4) yes
O(3) C(25) C(24) 125.1(4) yes
O(3) C(25) C(26) 117.1(4) yes
C(24) C(25) C(26) 117.8(4) yes
C(25) C(26) C(27) 121.1(4) yes
C(26) C(27) C(28) 121.3(5) yes
C(27) C(28) C(29) 118.3(4) yes
C(24) C(29) C(28) 122.3(4) yes
N(3) C(30) C(24) 126.7(4) yes
N(3) C(31) C(32) 111.4(3) yes
C(31) C(32) C(33) 116.9(4) yes
C(32) C(33) C(34) 117.3(3) yes
C(33) C(34) C(35) 112.4(3) yes
C(34) C(35) C(36A) 119.6(4) yes
C(34) C(35) C(36B) 109.9(7) yes
C(36A) C(35) C(36B) 56.8(6) yes
C(36A) C(37) C(36B) 56.3(5) yes
C(36A) C(37) C(38A) 123.0(5) yes
C(36A) C(37) C(38B) 138.6(7) yes
C(36B) C(37) C(38A) 72.5(5) yes
C(36B) C(37) C(38B) 114.6(6) yes
C(38A) C(37) C(38B) 46.5(5) yes
N(4) C(39) C(38A) 109.5(5) yes
N(4) C(39) C(38B) 108.1(5) yes
C(38A) C(39) C(38B) 42.9(4) yes
C(41) C(40) C(45) 119.4(4) yes
C(41) C(40) C(46) 121.8(3) yes
C(45) C(40) C(46) 118.3(4) yes
O(4) C(41) C(40) 124.9(3) yes
O(4) C(41) C(42) 117.5(4) yes
C(40) C(41) C(42) 117.7(3) yes
C(41) C(42) C(43) 121.5(4) yes
C(42) C(43) C(44) 121.0(4) yes
C(43) C(44) C(45) 118.3(3) yes
C(40) C(45) C(44) 122.0(4) yes
N(4) C(46) C(40) 125.9(4) yes
C(35) C(36A) C(37) 110.1(6) yes
C(35) C(36A) C(36B) 46.8(5) yes
C(37) C(36A) C(36B) 74.3(7) yes
C(35) C(36B) C(37) 113.8(7) yes
C(35) C(36B) C(36A) 76.4(8) yes
C(37) C(36B) C(36A) 49.4(5) yes
C(37) C(38A) C(39) 118.4(4) yes
C(37) C(38A) C(38B) 56.4(8) yes
C(39) C(38A) C(38B) 79.3(8) yes
C(37) C(38B) C(39) 117.6(8) yes
C(37) C(38B) C(38A) 77.0(8) yes
C(39) C(38B) C(38A) 57.8(7) yes
C(2) C(3) H(1) 119.2 no
C(4) C(3) H(1) 119.2 no
C(3) C(4) H(2) 119.7 no
C(5) C(4) H(2) 119.7 no
C(4) C(5) H(3) 120.7 no
C(6) C(5) H(3) 120.7 no
C(1) C(6) H(4) 118.9 no
C(5) C(6) H(4) 118.9 no
N(1) C(7) H(5) 116.3 no
C(1) C(7) H(5) 116.3 no
N(1) C(8) H(6) 108.9 no
N(1) C(8) H(7) 108.9 no
C(9) C(8) H(6) 108.9 no
C(9) C(8) H(7) 108.9 no
H(6) C(8) H(7) 107.7 no
C(8) C(9) H(8) 108.3 no
C(8) C(9) H(9) 108.3 no
C(10) C(9) H(8) 108.3 no
C(10) C(9) H(9) 108.3 no
H(8) C(9) H(9) 107.4 no
C(9) C(10) H(10) 109.0 no
C(9) C(10) H(11) 109.0 no
C(11) C(10) H(10) 109.0 no
C(11) C(10) H(11) 109.0 no
H(10) C(10) H(11) 107.8 no
C(10) C(11) H(12) 108.2 no
C(10) C(11) H(13) 108.2 no
C(12) C(11) H(12) 108.2 no
C(12) C(11) H(13) 108.2 no
H(12) C(11) H(13) 107.3 no
C(11) C(12) H(14) 108.7 no
C(11) C(12) H(15) 108.7 no
C(13) C(12) H(14) 108.7 no
C(13) C(12) H(15) 108.7 no
H(14) C(12) H(15) 107.6 no
C(12) C(13) H(16) 108.6 no
C(12) C(13) H(17) 108.5 no
C(14) C(13) H(16) 108.5 no
C(14) C(13) H(17) 108.5 no
H(16) C(13) H(17) 107.5 no
C(13) C(14) H(18) 109.0 no
C(13) C(14) H(19) 109.0 no
C(15) C(14) H(18) 109.0 no
C(15) C(14) H(19) 109.0 no
H(18) C(14) H(19) 107.8 no
C(14) C(15) H(20) 108.8 no
C(14) C(15) H(21) 108.8 no
C(16) C(15) H(20) 108.8 no
C(16) C(15) H(21) 108.8 no
H(20) C(15) H(21) 107.7 no
N(2) C(16) H(22) 109.1 no
N(2) C(16) H(23) 109.1 no
C(15) C(16) H(22) 109.1 no
C(15) C(16) H(23) 109.1 no
H(22) C(16) H(23) 107.8 no
C(18) C(19) H(24) 119.3 no
C(20) C(19) H(24) 119.3 no
C(19) C(20) H(25) 120.0 no
C(21) C(20) H(25) 120.0 no
C(20) C(21) H(26) 120.2 no
C(22) C(21) H(26) 120.2 no
C(17) C(22) H(27) 119.2 no
C(21) C(22) H(27) 119.2 no
N(2) C(23) H(28) 116.4 no
C(17) C(23) H(28) 116.4 no
C(25) C(26) H(29) 119.5 no
C(27) C(26) H(29) 119.5 no
C(26) C(27) H(30) 119.4 no
C(28) C(27) H(30) 119.4 no
C(27) C(28) H(31) 120.9 no
C(29) C(28) H(31) 120.9 no
C(24) C(29) H(32) 118.9 no
C(28) C(29) H(32) 118.9 no
N(3) C(30) H(33) 116.7 no
C(24) C(30) H(33) 116.6 no
N(3) C(31) H(34) 109.3 no
N(3) C(31) H(35) 109.3 no
C(32) C(31) H(34) 109.3 no
C(32) C(31) H(35) 109.3 no
H(34) C(31) H(35) 108.0 no
C(31) C(32) H(36) 108.1 no
C(31) C(32) H(37) 108.1 no
C(33) C(32) H(36) 108.1 no
C(33) C(32) H(37) 108.1 no
H(36) C(32) H(37) 107.3 no
C(32) C(33) H(38) 108.0 no
C(32) C(33) H(39) 108.0 no
C(34) C(33) H(38) 108.0 no
C(34) C(33) H(39) 108.0 no
H(38) C(33) H(39) 107.2 no
C(33) C(34) H(40) 109.1 no
C(33) C(34) H(41) 109.1 no
C(35) C(34) H(40) 109.1 no
C(35) C(34) H(41) 109.1 no
H(40) C(34) H(41) 107.9 no
C(34) C(35) H(42A) 107.4 no
C(34) C(35) H(43A) 107.4 no
C(34) C(35) H(42B) 109.7 no
C(34) C(35) H(43B) 109.7 no
C(36A) C(35) H(42A) 107.4 no
C(36A) C(35) H(43A) 107.4 no
C(36A) C(35) H(42B) 53.4 no
C(36A) C(35) H(43B) 130.6 no
C(36B) C(35) H(42A) 56.9 no
C(36B) C(35) H(43A) 142.4 no
C(36B) C(35) H(42B) 109.7 no
C(36B) C(35) H(43B) 109.7 no
H(42A) C(35) H(43A) 107.0 no
H(42A) C(35) H(42B) 142.9 no
H(42A) C(35) H(43B) 57.0 no
H(43A) C(35) H(42B) 60.6 no
H(43A) C(35) H(43B) 51.4 no
H(42B) C(35) H(43B) 108.2 no
C(36A) C(37) H(46A) 106.6 no
C(36A) C(37) H(47A) 106.6 no
C(36A) C(37) H(46B) 112.4 no
C(36A) C(37) H(47B) 53.5 no
C(36B) C(37) H(46A) 150.7 no
C(36B) C(37) H(47A) 101.5 no
C(36B) C(37) H(46B) 108.6 no
C(36B) C(37) H(47B) 108.6 no
C(38A) C(37) H(46A) 106.6 no
C(38A) C(37) H(47A) 106.6 no
C(38A) C(37) H(46B) 105.9 no
C(38A) C(37) H(47B) 143.9 no
C(38B) C(37) H(46A) 60.2 no
C(38B) C(37) H(47A) 114.8 no
C(38B) C(37) H(46B) 108.6 no
C(38B) C(37) H(47B) 108.6 no
H(46A) C(37) H(47A) 106.5 no
H(46A) C(37) H(46B) 99.9 no
H(46A) C(37) H(47B) 54.4 no
H(47A) C(37) H(46B) 7.5 no
H(47A) C(37) H(47B) 108.4 no
H(46B) C(37) H(47B) 107.6 no
N(4) C(39) H(50A) 109.8 no
N(4) C(39) H(51A) 109.8 no
N(4) C(39) H(50B) 110.1 no
N(4) C(39) H(51B) 110.1 no
C(38A) C(39) H(50A) 109.8 no
C(38A) C(39) H(51A) 109.8 no
C(38A) C(39) H(50B) 138.0 no
C(38A) C(39) H(51B) 69.8 no
C(38B) C(39) H(50A) 139.7 no
C(38B) C(39) H(51A) 70.5 no
C(38B) C(39) H(50B) 110.1 no
C(38B) C(39) H(51B) 110.1 no
H(50A) C(39) H(51A) 108.2 no
H(50A) C(39) H(50B) 68.7 no
H(50A) C(39) H(51B) 42.8 no
H(51A) C(39) H(50B) 42.3 no
H(51A) C(39) H(51B) 137.4 no
H(50B) C(39) H(51B) 108.4 no
C(41) C(42) H(52) 119.3 no
C(43) C(42) H(52) 119.3 no
C(42) C(43) H(53) 119.5 no
C(44) C(43) H(53) 119.5 no
C(43) C(44) H(54) 120.8 no
C(45) C(44) H(54) 120.8 no
C(40) C(45) H(55) 119.0 no
C(44) C(45) H(55) 119.0 no
N(4) C(46) H(56) 117.1 no
C(40) C(46) H(56) 117.1 no
C(35) C(36A) H(44A) 109.6 no
C(35) C(36A) H(45A) 109.6 no
C(35) C(36A) H(47B) 152.2 no
C(37) C(36A) H(44A) 109.6 no
C(37) C(36A) H(45A) 109.6 no
C(37) C(36A) H(47B) 45.9 no
C(36B) C(36A) H(44A) 152.5 no
C(36B) C(36A) H(45A) 95.2 no
C(36B) C(36A) H(47B) 118.8 no
H(44A) C(36A) H(45A) 108.2 no
H(44A) C(36A) H(47B) 74.6 no
H(45A) C(36A) H(47B) 94.1 no
C(35) C(36B) H(42A) 47.6 no
C(35) C(36B) H(44B) 108.8 no
C(35) C(36B) H(45B) 108.8 no
C(37) C(36B) H(42A) 161.3 no
C(37) C(36B) H(44B) 108.8 no
C(37) C(36B) H(45B) 108.8 no
C(36A) C(36B) H(42A) 117.0 no
C(36A) C(36B) H(44B) 155.0 no
C(36A) C(36B) H(45B) 92.9 no
H(42A) C(36B) H(44B) 80.5 no
H(42A) C(36B) H(45B) 82.6 no
H(44B) C(36B) H(45B) 107.7 no
C(37) C(38A) H(48A) 107.7 no
C(37) C(38A) H(49A) 107.7 no
C(39) C(38A) H(48A) 107.7 no
C(39) C(38A) H(49A) 107.7 no
C(38B) C(38A) H(48A) 84.2 no
C(38B) C(38A) H(49A) 163.4 no
H(48A) C(38A) H(49A) 107.1 no
C(37) C(38B) H(46A) 45.6 no
C(37) C(38B) H(48B) 107.9 no
C(37) C(38B) H(49B) 107.9 no
C(39) C(38B) H(46A) 146.0 no
C(39) C(38B) H(48B) 107.9 no
C(39) C(38B) H(49B) 107.9 no
C(38A) C(38B) H(46A) 122.5 no
C(38A) C(38B) H(48B) 84.4 no
C(38A) C(38B) H(49B) 164.5 no
H(46A) C(38B) H(48B) 105.9 no
H(46A) C(38B) H(49B) 65.0 no
H(48B) C(38B) H(49B) 107.2 no
C(35) H(42A) C(36B) 75.5 no
C(37) H(46A) C(38B) 74.1 no
C(37) H(47A) H(46B) 86.2 no
C(37) H(46B) H(47A) 86.2 no
C(37) H(47B) C(36A) 80.6 no
C(39) H(50A) H(51B) 68.6 no
C(39) H(51A) H(50B) 68.9 no
C(39) H(50B) H(51A) 68.9 no
C(39) H(51B) H(50A) 68.6 no

loop_
_geom_bond_atom_site_label_1
_geom_bond_atom_site_label_2
_geom_bond_distance
_geom_bond_publ_flag
Pt(1) O(1) 2.004(3) yes
Pt(1) O(2) 2.007(3) yes
Pt(1) N(1) 2.007(4) yes
Pt(1) N(2) 2.017(4) yes
Pt(2) O(3) 2.010(2) yes
Pt(2) O(4) 2.003(2) yes
Pt(2) N(3) 2.003(3) yes
Pt(2) N(4) 2.013(3) yes
O(1) C(2) 1.326(4) yes
O(2) C(18) 1.329(5) yes
O(3) C(25) 1.328(5) yes
O(4) C(41) 1.322(3) yes
N(1) C(7) 1.292(4) yes
N(1) C(8) 1.489(6) yes
N(2) C(16) 1.498(7) yes
N(2) C(23) 1.290(5) yes
N(3) C(30) 1.294(5) yes
N(3) C(31) 1.491(7) yes
N(4) C(39) 1.483(6) yes
N(4) C(46) 1.289(4) yes
C(1) C(2) 1.415(7) yes
C(1) C(6) 1.410(5) yes
C(1) C(7) 1.441(6) yes
C(2) C(3) 1.405(6) yes
C(3) C(4) 1.378(5) yes
C(4) C(5) 1.393(8) yes
C(5) C(6) 1.372(7) yes
C(8) C(9) 1.482(6) yes
C(9) C(10) 1.505(7) yes
C(10) C(11) 1.513(8) yes
C(11) C(12) 1.532(8) yes
C(12) C(13) 1.546(9) yes
C(13) C(14) 1.486(7) yes
C(14) C(15) 1.590(8) yes
C(15) C(16) 1.528(5) yes
C(17) C(18) 1.420(7) yes
C(17) C(22) 1.407(6) yes
C(17) C(23) 1.440(7) yes
C(18) C(19) 1.409(7) yes
C(19) C(20) 1.383(6) yes
C(20) C(21) 1.406(8) yes
C(21) C(22) 1.365(8) yes
C(24) C(25) 1.418(6) yes
C(24) C(29) 1.417(6) yes
C(24) C(30) 1.425(7) yes
C(25) C(26) 1.415(7) yes
C(26) C(27) 1.386(6) yes
C(27) C(28) 1.399(7) yes
C(28) C(29) 1.373(8) yes
C(31) C(32) 1.537(6) yes
C(32) C(33) 1.520(7) yes
C(33) C(34) 1.516(6) yes
C(34) C(35) 1.532(7) yes
C(40) C(41) 1.421(6) yes
C(40) C(45) 1.408(4) yes
C(40) C(46) 1.432(6) yes
C(41) C(42) 1.420(6) yes
C(42) C(43) 1.373(4) yes
C(43) C(44) 1.407(7) yes
C(44) C(45) 1.384(7) yes
C(36A) C(36B) 1.489(13) yes
C(38A) C(38B) 1.160(11) yes
C(3) H(1) 0.950 no
C(4) H(2) 0.950 no
C(5) H(3) 0.950 no
C(6) H(4) 0.950 no
C(7) H(5) 0.950 no
C(8) H(6) 0.990 no
C(8) H(7) 0.990 no
C(9) H(8) 0.990 no
C(9) H(9) 0.990 no
C(10) H(10) 0.990 no
C(10) H(11) 0.990 no
C(11) H(12) 0.990 no
C(11) H(13) 0.990 no
C(12) H(14) 0.990 no
C(12) H(15) 0.990 no
C(13) H(16) 0.990 no
C(13) H(17) 0.990 no
C(14) H(18) 0.990 no
C(14) H(19) 0.990 no
C(15) H(20) 0.990 no
C(15) H(21) 0.990 no
C(16) H(22) 0.990 no
C(16) H(23) 0.990 no
C(19) H(24) 0.950 no
C(20) H(25) 0.950 no
C(21) H(26) 0.950 no
C(22) H(27) 0.950 no
C(23) H(28) 0.950 no
C(26) H(29) 0.950 no
C(27) H(30) 0.950 no
C(28) H(31) 0.950 no
C(29) H(32) 0.950 no
C(30) H(33) 0.950 no
C(31) H(34) 0.990 no
C(31) H(35) 0.990 no
C(32) H(36) 0.990 no
C(32) H(37) 0.990 no
C(33) H(38) 0.990 no
C(33) H(39) 0.990 no
C(34) H(40) 0.990 no
C(34) H(41) 0.990 no
C(42) H(52) 0.950 no
C(43) H(53) 0.950 no
C(44) H(54) 0.950 no
C(45) H(55) 0.950 no
C(46) H(56) 0.950 no
C(36A) H(44A) 0.990 no
C(36A) H(45A) 0.990 no
C(36A) H(47B) 1.108 no
C(36B) H(42A) 1.124 no
C(36B) H(44B) 0.990 no
C(36B) H(45B) 0.990 no
C(38A) H(48A) 0.990 no
C(38A) H(49A) 0.990 no
C(38B) H(46A) 1.202 no
C(38B) H(48B) 0.990 no
C(38B) H(49B) 0.990 no
H(47A) H(46B) 0.130 no
H(50A) H(51B) 0.723 no
H(51A) H(50B) 0.714 no

loop_
_geom_contact_atom_site_label_1
_geom_contact_atom_site_label_2
_geom_contact_distance
_geom_contact_site_symmetry_2
Pt(2) C(38A) 3.291(8) .
O(3) C(38A) 3.425(9) .
O(4) C(9) 3.356(6) 2_666
O(4) C(34) 3.561(8) 2_756
N(2) C(23) 3.593(5) 2_665
N(4) C(46) 3.566(7) 2_766
N(4) C(38A) 2.390(9) .
N(4) C(38B) 2.560(13) .
C(6) C(8) 3.353(6) 2_565
C(7) C(7) 3.435(6) 2_565
C(8) C(6) 3.353(6) 2_565
C(9) O(4) 3.356(6) 2_666
C(9) C(41) 3.381(7) 2_666
C(9) C(42) 3.538(7) 2_666
C(16) C(22) 3.458(5) 2_665
C(17) C(33) 3.480(4) 1_565
C(19) C(24) 3.470(5) 1_565
C(19) C(25) 3.537(5) 1_565
C(21) C(27) 3.566(6) 2_665
C(22) C(16) 3.458(5) 2_665
C(22) C(33) 3.383(5) 1_565
C(23) N(2) 3.593(5) 2_665
C(23) C(23) 3.523(5) 2_665
C(24) C(19) 3.470(5) 1_545
C(25) C(19) 3.537(5) 1_545
C(27) C(21) 3.566(6) 2_665
C(33) C(17) 3.480(4) 1_545
C(33) C(22) 3.383(5) 1_545
C(33) C(36B) 3.108(11) .
C(34) O(4) 3.561(8) 2_756
C(34) C(36A) 2.822(10) .
C(34) C(36B) 2.321(12) .
C(35) C(36A) 1.731(9) .
C(35) C(36B) 1.299(15) .
C(35) C(38A) 3.185(13) .
C(37) C(36A) 1.360(13) .
C(37) C(36B) 1.723(8) .
C(37) C(38A) 1.558(11) .
C(37) C(38B) 1.332(15) .
C(39) C(45) 3.514(8) 2_766
C(39) C(36B) 3.321(13) .
C(39) C(38A) 1.443(11) .
C(39) C(38B) 1.675(15) .
C(41) C(9) 3.381(7) 2_666
C(42) C(9) 3.538(7) 2_666
C(45) C(39) 3.514(8) 2_766
C(46) N(4) 3.566(7) 2_766
C(46) C(46) 3.519(8) 2_766
C(46) C(38A) 3.304(8) .
C(46) C(38B) 3.035(12) .
C(36A) C(34) 2.822(10) .
C(36A) C(35) 1.731(9) .
C(36A) C(37) 1.360(13) .
C(36A) C(38A) 2.566(16) .
C(36A) C(38B) 2.519(18) .
C(36B) C(33) 3.108(11) .
C(36B) C(34) 2.321(12) .
C(36B) C(35) 1.299(15) .
C(36B) C(37) 1.723(8) .
C(36B) C(39) 3.321(13) .
C(36B) C(38A) 1.945(15) .
C(36B) C(38B) 2.580(14) .
C(38A) Pt(2) 3.291(8) .
C(38A) O(3) 3.425(9) .
C(38A) N(4) 2.390(9) .
C(38A) C(35) 3.185(13) .
C(38A) C(37) 1.558(11) .
C(38A) C(39) 1.443(11) .
C(38A) C(46) 3.304(8) .
C(38A) C(36A) 2.566(16) .
C(38A) C(36B) 1.945(15) .
C(38B) N(4) 2.560(13) .
C(38B) C(37) 1.332(15) .
C(38B) C(39) 1.675(15) .
C(38B) C(46) 3.035(12) .
C(38B) C(36A) 2.519(18) .
C(38B) C(36B) 2.580(14) .
Pt(1) H(53) 2.992 1_454
Pt(2) H(8) 3.359 2_666
Pt(2) H(9) 3.321 2_666
Pt(2) H(13) 3.294 2_666
Pt(2) H(44B) 3.164 .
Pt(2) H(47A) 3.206 .
Pt(2) H(46B) 3.226 .
Pt(2) H(49A) 2.862 .
Pt(2) H(50A) 3.187 .
Pt(2) H(51B) 2.918 .
O(1) H(27) 2.991 2_665
O(1) H(53) 2.864 1_454
O(1) H(48B) 3.196 1_455
O(2) H(4) 3.396 2_565
O(2) H(33) 3.570 1_565
O(2) H(37) 3.502 1_565
O(3) H(13) 3.383 2_666
O(3) H(25) 3.450 1_545
O(3) H(55) 2.758 2_766
O(3) H(44B) 3.367 .
O(3) H(49A) 2.830 .
O(3) H(50A) 2.554 .
O(3) H(50B) 3.533 .
O(3) H(51B) 2.391 .
O(4) H(8) 2.956 2_666
O(4) H(9) 2.811 2_666
O(4) H(36) 3.582 2_756
O(4) H(40) 2.612 2_756
O(4) H(47A) 3.137 .
O(4) H(46B) 3.148 .
N(1) H(4) 3.344 2_565
N(1) H(5) 3.550 2_565
N(2) H(28) 3.218 2_665
N(2) H(53) 3.582 1_454
N(3) H(9) 2.967 2_666
N(3) H(10) 3.113 2_666
N(3) H(32) 3.596 2_656
N(4) H(55) 3.506 2_766
N(4) H(56) 3.278 2_766
N(4) H(44B) 3.414 .
N(4) H(46A) 3.219 .
N(4) H(47A) 2.596 .
N(4) H(46B) 2.535 .
N(4) H(48A) 3.239 .
N(4) H(49A) 2.625 .
N(4) H(48B) 3.384 .
N(4) H(49B) 2.846 .
N(4) H(50A) 2.043 .
N(4) H(51A) 2.043 .
N(4) H(50B) 2.046 .
N(4) H(51B) 2.046 .
C(1) H(7) 3.089 2_565
C(1) H(48A) 2.892 1_455
C(1) H(48B) 2.932 1_455
C(2) H(27) 3.567 2_665
C(2) H(53) 3.146 1_454
C(2) H(48A) 2.953 1_455
C(2) H(48B) 2.747 1_455
C(3) H(27) 3.306 2_665
C(3) H(43A) 3.463 2_655
C(3) H(43B) 3.254 2_655
C(3) H(45A) 3.417 1_455
C(3) H(45B) 3.220 1_455
C(3) H(48A) 3.033 1_455
C(3) H(48B) 3.070 1_455
C(4) H(26) 3.218 1_445
C(4) H(31) 3.303 2_555
C(4) H(43A) 3.445 2_655
C(4) H(43B) 3.493 2_655
C(4) H(45B) 2.978 1_455
C(4) H(48A) 3.066 1_455
C(4) H(48B) 3.505 1_455
C(5) H(6) 3.217 2_565
C(5) H(7) 3.269 2_565
C(5) H(25) 3.530 1_445
C(5) H(26) 3.202 1_445
C(5) H(31) 3.336 2_555
C(5) H(45B) 3.489 1_455
C(5) H(48A) 2.991 1_455
C(6) H(6) 3.071 2_565
C(6) H(7) 2.920 2_565
C(6) H(48A) 2.878 1_455
C(6) H(48B) 3.350 1_455
C(6) H(50A) 3.499 1_455
C(6) H(51B) 3.438 1_455
C(7) H(5) 3.349 2_565
C(7) H(48B) 3.575 1_455
C(7) H(50B) 3.561 1_455
C(8) H(4) 3.319 2_565
C(8) H(32) 3.393 1_565
C(9) H(32) 3.069 1_565
C(9) H(52) 3.595 2_666
C(10) H(32) 3.160 1_565
C(10) H(33) 3.103 1_565
C(11) H(56) 3.167 1_455
C(11) H(49B) 2.882 1_455
C(11) H(51A) 3.016 1_455
C(11) H(50B) 3.414 1_455
C(12) H(19) 3.188 2_666
C(12) H(21) 3.539 2_666
C(12) H(49B) 3.214 1_455
C(13) H(19) 3.230 2_666
C(13) H(36) 3.590 1_565
C(13) H(37) 3.165 1_565
C(14) H(14) 3.278 2_666
C(14) H(49B) 3.400 1_455
C(15) H(14) 3.388 2_666
C(16) H(27) 3.135 2_665
C(16) H(28) 3.551 2_665
C(17) H(22) 3.044 2_665
C(17) H(23) 3.536 2_665
C(17) H(37) 3.407 1_565
C(17) H(38) 2.892 1_565
C(17) H(39) 3.233 1_565
C(18) H(37) 3.419 1_565
C(18) H(39) 3.409 1_565
C(18) H(54) 3.395 1_454
C(19) H(3) 3.568 2_565
C(19) H(25) 3.501 2_675
C(19) H(39) 3.400 1_565
C(20) H(3) 3.396 1_665
C(20) H(25) 3.448 2_675
C(20) H(30) 3.581 2_665
C(20) H(39) 3.241 1_565
C(21) H(1) 3.441 2_665
C(21) H(3) 3.370 1_665
C(21) H(30) 2.944 2_665
C(21) H(38) 3.400 1_565
C(21) H(39) 3.085 1_565
C(21) H(42A) 3.096 1_565
C(21) H(43B) 3.464 1_565
C(21) H(44B) 3.295 1_565
C(21) H(45B) 3.586 1_565
C(22) H(1) 3.322 2_665
C(22) H(22) 3.102 2_665
C(22) H(23) 2.939 2_665
C(22) H(30) 3.501 2_665
C(22) H(38) 2.760 1_565
C(22) H(39) 3.064 1_565
C(22) H(42A) 3.331 1_565
C(22) H(43B) 3.358 1_565
C(23) H(22) 3.138 2_665
C(23) H(28) 3.310 2_665
C(23) H(37) 3.405 1_565
C(23) H(38) 3.052 1_565
C(24) H(10) 2.955 2_666
C(24) H(15) 3.166 2_666
C(24) H(24) 3.001 1_545
C(25) H(10) 3.594 2_666
C(25) H(13) 3.468 2_666
C(25) H(15) 3.133 2_666
C(25) H(24) 3.106 1_545
C(25) H(25) 3.441 1_545
C(25) H(55) 3.269 2_766
C(26) H(15) 3.128 2_666
C(26) H(21) 3.425 .
C(26) H(24) 3.212 1_545
C(26) H(25) 3.484 1_545
C(26) H(55) 3.004 2_766
C(27) H(3) 3.366 2_555
C(27) H(15) 3.101 2_666
C(27) H(21) 3.599 .
C(27) H(24) 3.314 1_545
C(27) H(26) 3.283 2_665
C(28) H(2) 3.574 2_555
C(28) H(3) 3.139 2_555
C(28) H(15) 3.138 2_666
C(28) H(24) 3.258 1_545
C(28) H(34) 3.410 2_656
C(28) H(44A) 3.220 1_455
C(28) H(45A) 3.532 1_455
C(29) H(6) 3.269 1_545
C(29) H(9) 3.386 1_545
C(29) H(10) 3.419 2_666
C(29) H(15) 3.164 2_666
C(29) H(24) 3.069 1_545
C(29) H(34) 3.201 2_656
C(30) H(9) 3.532 2_666
C(30) H(10) 3.485 1_545
C(30) H(10) 2.871 2_666
C(30) H(11) 3.593 1_545
C(30) H(32) 3.522 2_656
C(31) H(9) 3.313 2_666
C(31) H(16) 3.584 1_545
C(31) H(32) 3.512 2_656
C(31) H(40) 3.027 2_756
C(31) H(42B) 3.352 2_756
C(31) H(44A) 3.220 2_756
C(32) H(16) 3.029 1_545
C(32) H(20) 3.374 1_545
C(32) H(40) 3.496 2_756
C(33) H(27) 3.593 1_545
C(33) H(52) 3.457 2_756
C(33) H(42A) 2.497 .
C(33) H(43A) 2.941 .
C(33) H(42B) 3.340 .
C(33) H(43B) 2.585 .
C(33) H(44B) 2.697 .
C(34) H(35) 2.886 2_756
C(34) H(36) 3.545 2_756
C(34) H(40) 3.188 2_756
C(34) H(41) 3.475 2_756
C(34) H(52) 3.225 2_756
C(34) H(42A) 2.058 .
C(34) H(43A) 2.058 .
C(34) H(42B) 2.086 .
C(34) H(43B) 2.086 .
C(34) H(44A) 3.107 .
C(34) H(44B) 2.347 .
C(34) H(45B) 3.169 .
C(34) H(47A) 2.795 .
C(34) H(46B) 2.923 .
C(34) H(47B) 3.583 .
C(34) H(49A) 3.238 .
C(35) H(35) 3.268 2_756
C(35) H(52) 3.118 2_756
C(35) H(42A) 0.990 .
C(35) H(43A) 0.990 .
C(35) H(42B) 0.990 .
C(35) H(43B) 0.990 .
C(35) H(44A) 2.264 .
C(35) H(45A) 2.265 .
C(35) H(44B) 1.870 .
C(35) H(45B) 1.870 .
C(35) H(46A) 3.410 .
C(35) H(47A) 2.667 .
C(35) H(46B) 2.788 .
C(35) H(47B) 2.760 .
C(35) H(48A) 3.537 .
C(35) H(49A) 2.818 .
C(37) H(42A) 2.811 .
C(37) H(43A) 3.340 .
C(37) H(42B) 2.559 .
C(37) H(43B) 3.395 .
C(37) H(44A) 1.933 .
C(37) H(45A) 1.933 .
C(37) H(44B) 2.247 .
C(37) H(45B) 2.247 .
C(37) H(46A) 0.990 .
C(37) H(47A) 0.990 .
C(37) H(46B) 0.990 .
C(37) H(47B) 0.990 .
C(37) H(48A) 2.084 .
C(37) H(49A) 2.084 .
C(37) H(48B) 1.888 .
C(37) H(49B) 1.888 .
C(37) H(50A) 3.411 .
C(37) H(51A) 2.843 .
C(37) H(50B) 3.368 .
C(37) H(51B) 2.917 .
C(39) H(12) 3.419 1_655
C(39) H(13) 3.588 1_655
C(39) H(55) 3.193 2_766
C(39) H(44B) 3.025 .
C(39) H(46A) 2.755 .
C(39) H(47A) 2.751 .
C(39) H(46B) 2.692 .
C(39) H(47B) 3.420 .
C(39) H(48A) 1.983 .
C(39) H(49A) 1.983 .
C(39) H(48B) 2.192 .
C(39) H(49B) 2.192 .
C(39) H(50A) 0.990 .
C(39) H(51A) 0.990 .
C(39) H(50B) 0.990 .
C(39) H(51B) 0.990 .
C(40) H(8) 3.152 2_666
C(40) H(47A) 3.565 .
C(40) H(46B) 3.486 .
C(40) H(50A) 3.279 2_766
C(40) H(50B) 3.031 2_766
C(41) H(8) 2.724 2_666
C(41) H(9) 3.149 2_666
C(41) H(40) 3.281 2_756
C(41) H(47A) 3.558 .
C(41) H(46B) 3.524 .
C(42) H(5) 3.372 2_666
C(42) H(7) 2.997 2_666
C(42) H(8) 3.064 2_666
C(42) H(9) 3.331 2_666
C(42) H(28) 3.543 2_766
C(42) H(38) 3.175 2_756
C(42) H(40) 3.304 2_756
C(42) H(43A) 3.239 2_756
C(42) H(43B) 3.492 2_756
C(43) H(5) 2.928 2_666
C(43) H(7) 3.314 2_666
C(43) H(22) 3.315 2_766
C(43) H(28) 2.962 2_766
C(44) H(4) 3.149 2_666
C(44) H(5) 3.084 2_666
C(44) H(21) 3.361 2_766
C(44) H(22) 2.900 2_766
C(44) H(28) 3.516 2_766
C(44) H(29) 3.286 2_766
C(44) H(50A) 3.397 2_766
C(45) H(20) 3.517 2_766
C(45) H(21) 3.066 2_766
C(45) H(22) 3.573 2_766
C(45) H(29) 3.086 2_766
C(45) H(50A) 2.695 2_766
C(45) H(50B) 2.914 2_766
C(45) H(51B) 3.340 2_766
C(46) H(13) 3.343 1_655
C(46) H(56) 3.394 2_766
C(46) H(46A) 3.396 .
C(46) H(47A) 2.960 .
C(46) H(46B) 2.864 .
C(46) H(49B) 2.890 .
C(46) H(50A) 3.053 .
C(46) H(50A) 3.563 2_766
C(46) H(51A) 2.437 .
C(46) H(50B) 2.608 .
C(46) H(50B) 3.266 2_766
C(46) H(51B) 3.187 .
H(1) C(21) 3.441 2_665
H(1) C(22) 3.322 2_665
H(1) H(2) 3.030 2_555
H(1) H(26) 2.875 2_665
H(1) H(27) 2.614 2_665
H(1) H(42A) 3.223 2_655
H(1) H(43A) 3.278 2_655
H(1) H(43B) 2.847 2_655
H(1) H(45A) 3.259 1_455
H(1) H(45B) 3.394 1_455
H(1) H(45B) 3.391 2_655
H(1) H(48B) 3.509 1_455
H(2) C(28) 3.574 2_555
H(2) H(1) 3.030 2_555
H(2) H(2) 3.280 2_555
H(2) H(26) 2.762 1_445
H(2) H(30) 3.431 2_555
H(2) H(31) 2.915 2_555
H(2) H(43A) 3.234 2_655
H(2) H(42B) 3.443 2_655
H(2) H(43B) 3.280 2_655
H(2) H(45A) 2.902 2_655
H(2) H(45B) 3.017 1_455
H(2) H(45B) 3.185 2_655
H(3) C(19) 3.568 2_565
H(3) C(20) 3.396 1_445
H(3) C(21) 3.370 1_445
H(3) C(27) 3.366 2_555
H(3) C(28) 3.139 2_555
H(3) H(6) 3.199 2_565
H(3) H(24) 2.794 2_565
H(3) H(25) 2.787 1_445
H(3) H(26) 2.733 1_445
H(3) H(30) 3.383 2_555
H(3) H(31) 2.998 2_555
H(3) H(48A) 3.546 1_455
H(4) O(2) 3.396 2_565
H(4) N(1) 3.344 2_565
H(4) C(8) 3.319 2_565
H(4) C(44) 3.149 2_666
H(4) H(6) 2.946 2_565
H(4) H(7) 3.147 2_565
H(4) H(54) 2.714 2_666
H(4) H(48A) 3.374 1_455
H(4) H(50A) 3.352 1_455
H(4) H(51B) 3.429 1_455
H(5) N(1) 3.550 2_565
H(5) C(7) 3.349 2_565
H(5) C(42) 3.372 2_666
H(5) C(43) 2.928 2_666
H(5) C(44) 3.084 2_666
H(5) H(5) 3.526 2_565
H(5) H(53) 3.090 2_666
H(5) H(54) 3.320 2_666
H(5) H(50B) 3.399 1_455
H(6) C(5) 3.217 2_565
H(6) C(6) 3.071 2_565
H(6) C(29) 3.269 1_565
H(6) H(3) 3.199 2_565
H(6) H(4) 2.946 2_565
H(6) H(31) 3.557 1_565
H(6) H(32) 2.819 1_565
H(7) C(1) 3.089 2_565
H(7) C(5) 3.269 2_565
H(7) C(6) 2.920 2_565
H(7) C(42) 2.997 2_666
H(7) C(43) 3.314 2_666
H(7) H(4) 3.147 2_565
H(7) H(52) 2.849 2_666
H(7) H(53) 3.383 2_666
H(8) Pt(2) 3.359 2_666
H(8) O(4) 2.956 2_666
H(8) C(40) 3.152 2_666
H(8) C(41) 2.724 2_666
H(8) C(42) 3.064 2_666
H(8) H(52) 3.374 2_666
H(8) H(51A) 3.195 1_455
H(8) H(50B) 3.076 1_455
H(9) Pt(2) 3.321 2_666
H(9) O(4) 2.811 2_666
H(9) N(3) 2.967 2_666
H(9) C(29) 3.386 1_565
H(9) C(30) 3.532 2_666
H(9) C(31) 3.313 2_666
H(9) C(41) 3.149 2_666
H(9) C(42) 3.331 2_666
H(9) H(32) 2.504 1_565
H(9) H(34) 3.207 2_666
H(9) H(35) 3.141 2_666
H(9) H(52) 3.198 2_666
H(10) N(3) 3.113 2_666
H(10) C(24) 2.955 2_666
H(10) C(25) 3.594 2_666
H(10) C(29) 3.419 2_666
H(10) C(30) 3.485 1_565
H(10) C(30) 2.871 2_666
H(10) H(32) 2.743 1_565
H(10) H(32) 3.531 2_666
H(10) H(33) 2.585 1_565
H(10) H(33) 3.238 2_666
H(11) C(30) 3.593 1_565
H(11) H(32) 3.152 1_565
H(11) H(33) 2.719 1_565
H(11) H(37) 3.331 1_565
H(12) C(39) 3.419 1_455
H(12) H(56) 3.216 1_455
H(12) C(38B) 2.932 1_455
H(12) H(46A) 3.302 1_455
H(12) H(48B) 2.961 1_455
H(12) H(49B) 2.217 1_455
H(12) H(51A) 2.458 1_455
H(12) H(50B) 2.925 1_455
H(13) Pt(2) 3.294 2_666
H(13) O(3) 3.383 2_666
H(13) C(25) 3.468 2_666
H(13) C(39) 3.588 1_455
H(13) C(46) 3.343 1_455
H(13) H(56) 2.409 1_455
H(13) H(49B) 2.916 1_455
H(13) H(51A) 2.662 1_455
H(13) H(50B) 2.957 1_455
H(14) C(14) 3.278 2_666
H(14) C(15) 3.388 2_666
H(14) H(17) 3.186 2_666
H(14) H(19) 2.618 2_666
H(14) H(21) 2.736 2_666
H(14) H(56) 3.089 1_455
H(14) H(46A) 3.377 1_455
H(14) H(49B) 2.732 1_455
H(15) C(24) 3.166 2_666
H(15) C(25) 3.133 2_666
H(15) C(26) 3.128 2_666
H(15) C(27) 3.101 2_666
H(15) C(28) 3.138 2_666
H(15) C(29) 3.164 2_666
H(15) H(19) 3.265 2_666
H(15) H(21) 3.455 2_666
H(15) H(30) 3.597 2_666
H(16) C(31) 3.584 1_565
H(16) C(32) 3.029 1_565
H(16) H(33) 3.348 1_565
H(16) H(34) 3.121 1_565
H(16) H(36) 3.022 1_565
H(16) H(37) 2.278 1_565
H(17) H(14) 3.186 2_666
H(17) H(19) 2.656 2_666
H(17) H(34) 3.532 1_565
H(17) H(36) 3.226 1_565
H(17) H(37) 3.262 1_565
H(17) H(44A) 3.159 2_766
H(17) H(46A) 3.111 2_766
H(17) H(47B) 3.047 2_766
H(18) C(38B) 3.562 1_455
H(18) H(46A) 3.326 1_455
H(18) H(48B) 3.278 1_455
H(18) H(49B) 2.917 1_455
H(19) C(12) 3.188 2_666
H(19) C(13) 3.230 2_666
H(19) H(14) 2.618 2_666
H(19) H(15) 3.265 2_666
H(19) H(17) 2.656 2_666
H(19) H(19) 3.130 2_666
H(19) H(46A) 3.093 1_455
H(19) H(47B) 3.339 1_455
H(19) H(49B) 3.084 1_455
H(20) C(32) 3.374 1_565
H(20) C(45) 3.517 2_766
H(20) H(36) 2.954 1_565
H(20) H(37) 2.900 1_565
H(20) H(38) 3.561 1_565
H(21) C(12) 3.539 2_666
H(21) C(26) 3.425 .
H(21) C(27) 3.599 .
H(21) C(44) 3.361 2_766
H(21) C(45) 3.066 2_766
H(21) H(14) 2.736 2_666
H(21) H(15) 3.455 2_666
H(21) H(29) 3.051 .
H(21) H(30) 3.332 .
H(21) H(54) 3.521 2_766
H(21) H(55) 2.979 2_766
H(22) C(17) 3.044 2_665
H(22) C(22) 3.102 2_665
H(22) C(23) 3.138 2_665
H(22) C(43) 3.315 2_766
H(22) C(44) 2.900 2_766
H(22) C(45) 3.573 2_766
H(22) H(27) 3.043 2_665
H(22) H(28) 3.265 2_665
H(22) H(29) 3.482 .
H(22) H(53) 3.381 2_766
H(22) H(54) 2.698 2_766
H(23) C(17) 3.536 2_665
H(23) C(22) 2.939 2_665
H(23) H(27) 2.490 2_665
H(23) H(28) 3.507 2_665
H(23) H(30) 3.064 .
H(24) C(24) 3.001 1_565
H(24) C(25) 3.106 1_565
H(24) C(26) 3.212 1_565
H(24) C(27) 3.314 1_565
H(24) C(28) 3.258 1_565
H(24) C(29) 3.069 1_565
H(24) H(3) 2.794 2_565
H(24) H(25) 3.102 2_675
H(24) H(32) 3.535 1_565
H(25) O(3) 3.450 1_565
H(25) C(5) 3.530 1_665
H(25) C(19) 3.501 2_675
H(25) C(20) 3.448 2_675
H(25) C(25) 3.441 1_565
H(25) C(26) 3.484 1_565
H(25) H(3) 2.787 1_665
H(25) H(24) 3.102 2_675
H(25) H(25) 3.021 2_675
H(25) H(29) 3.437 1_565
H(26) C(4) 3.218 1_665
H(26) C(5) 3.202 1_665
H(26) C(27) 3.283 2_665
H(26) H(1) 2.875 2_665
H(26) H(2) 2.762 1_665
H(26) H(3) 2.733 1_665
H(26) H(30) 2.627 2_665
H(26) H(39) 3.530 1_565
H(26) C(36B) 3.484 1_565
H(26) H(42A) 2.862 1_565
H(26) H(43B) 3.258 1_565
H(26) H(44B) 3.138 1_565
H(26) H(45B) 3.029 1_565
H(27) O(1) 2.991 2_665
H(27) C(2) 3.567 2_665
H(27) C(3) 3.306 2_665
H(27) C(16) 3.135 2_665
H(27) C(33) 3.593 1_565
H(27) H(1) 2.614 2_665
H(27) H(22) 3.043 2_665
H(27) H(23) 2.490 2_665
H(27) H(38) 2.809 1_565
H(27) H(39) 3.488 1_565
H(27) H(53) 3.336 2_766
H(27) H(42A) 3.260 1_565
H(27) H(43B) 3.045 1_565
H(28) N(2) 3.218 2_665
H(28) C(16) 3.551 2_665
H(28) C(23) 3.310 2_665
H(28) C(42) 3.543 2_766
H(28) C(43) 2.962 2_766
H(28) C(44) 3.516 2_766
H(28) H(22) 3.265 2_665
H(28) H(23) 3.507 2_665
H(28) H(28) 3.361 2_665
H(28) H(38) 2.882 1_565
H(28) H(53) 2.691 2_766
H(29) C(44) 3.286 2_766
H(29) C(45) 3.086 2_766
H(29) H(21) 3.051 .
H(29) H(22) 3.482 .
H(29) H(25) 3.437 1_545
H(29) H(54) 2.834 2_766
H(29) H(55) 2.384 2_766
H(30) C(20) 3.581 2_665
H(30) C(21) 2.944 2_665
H(30) C(22) 3.501 2_665
H(30) H(2) 3.431 2_555
H(30) H(3) 3.383 2_555
H(30) H(15) 3.597 2_666
H(30) H(21) 3.332 .
H(30) H(23) 3.064 .
H(30) H(26) 2.627 2_665
H(30) H(45A) 3.413 1_455
H(31) C(4) 3.303 2_555
H(31) C(5) 3.336 2_555
H(31) H(2) 2.915 2_555
H(31) H(3) 2.998 2_555
H(31) H(6) 3.557 1_545
H(31) H(34) 3.152 2_656
H(31) C(36A) 3.069 1_455
H(31) H(43A) 3.250 1_455
H(31) H(42B) 2.840 1_455
H(31) H(44A) 2.570 1_455
H(31) H(45A) 2.803 1_455
H(31) H(47B) 3.515 1_455
H(32) N(3) 3.596 2_656
H(32) C(8) 3.393 1_545
H(32) C(9) 3.069 1_545
H(32) C(10) 3.160 1_545
H(32) C(30) 3.522 2_656
H(32) C(31) 3.512 2_656
H(32) H(6) 2.819 1_545
H(32) H(9) 2.504 1_545
H(32) H(10) 2.743 1_545
H(32) H(10) 3.531 2_666
H(32) H(11) 3.152 1_545
H(32) H(24) 3.535 1_545
H(32) H(33) 3.214 2_656
H(32) H(34) 2.754 2_656
H(33) O(2) 3.570 1_545
H(33) C(10) 3.103 1_545
H(33) H(10) 2.585 1_545
H(33) H(10) 3.238 2_666
H(33) H(11) 2.719 1_545
H(33) H(16) 3.348 1_545
H(33) H(32) 3.214 2_656
H(33) H(33) 3.596 2_656
H(34) C(28) 3.410 2_656
H(34) C(29) 3.201 2_656
H(34) H(9) 3.207 2_666
H(34) H(16) 3.121 1_545
H(34) H(17) 3.532 1_545
H(34) H(31) 3.152 2_656
H(34) H(32) 2.754 2_656
H(34) H(40) 3.486 2_756
H(34) H(42B) 3.130 2_756
H(34) H(44A) 2.717 2_756
H(35) C(34) 2.886 2_756
H(35) C(35) 3.268 2_756
H(35) H(9) 3.141 2_666
H(35) H(40) 2.093 2_756
H(35) H(41) 3.105 2_756
H(35) H(43A) 3.075 2_756
H(35) H(42B) 2.715 2_756
H(35) H(44A) 3.007 2_756
H(36) O(4) 3.582 2_756
H(36) C(13) 3.590 1_545
H(36) C(34) 3.545 2_756
H(36) H(16) 3.022 1_545
H(36) H(17) 3.226 1_545
H(36) H(20) 2.954 1_545
H(36) H(40) 3.222 2_756
H(36) H(41) 3.053 2_756
H(36) H(44A) 3.047 2_756
H(36) H(47A) 2.945 2_756
H(36) H(46B) 2.970 2_756
H(36) H(47B) 3.519 2_756
H(37) O(2) 3.502 1_545
H(37) C(13) 3.165 1_545
H(37) C(17) 3.407 1_545
H(37) C(18) 3.419 1_545
H(37) C(23) 3.405 1_545
H(37) H(11) 3.331 1_545
H(37) H(16) 2.278 1_545
H(37) H(17) 3.262 1_545
H(37) H(20) 2.900 1_545
H(38) C(17) 2.892 1_545
H(38) C(21) 3.400 1_545
H(38) C(22) 2.760 1_545
H(38) C(23) 3.052 1_545
H(38) C(42) 3.175 2_756
H(38) H(20) 3.561 1_545
H(38) H(27) 2.809 1_545
H(38) H(28) 2.882 1_545
H(38) H(52) 2.802 2_756
H(38) C(36B) 3.426 .
H(38) H(42A) 2.537 .
H(38) H(43A) 2.769 .
H(38) H(42B) 3.435 .
H(38) H(43B) 2.351 .
H(38) H(44B) 3.141 .
H(39) C(17) 3.233 1_545
H(39) C(18) 3.409 1_545
H(39) C(19) 3.400 1_545
H(39) C(20) 3.241 1_545
H(39) C(21) 3.085 1_545
H(39) C(22) 3.064 1_545
H(39) H(26) 3.530 1_545
H(39) H(27) 3.488 1_545
H(39) C(36B) 2.878 .
H(39) H(42A) 2.374 .
H(39) H(43A) 3.324 .
H(39) H(43B) 2.776 .
H(39) H(44B) 2.196 .
H(39) H(45B) 3.499 .
H(39) H(49A) 2.980 .
H(40) O(4) 2.612 2_756
H(40) C(31) 3.027 2_756
H(40) C(32) 3.496 2_756
H(40) C(34) 3.188 2_756
H(40) C(41) 3.281 2_756
H(40) C(42) 3.304 2_756
H(40) H(34) 3.486 2_756
H(40) H(35) 2.093 2_756
H(40) H(36) 3.222 2_756
H(40) H(40) 2.821 2_756
H(40) H(41) 2.704 2_756
H(40) H(52) 2.807 2_756
H(40) C(36A) 3.252 .
H(40) C(36B) 3.115 .
H(40) H(42A) 2.804 .
H(40) H(43A) 2.211 .
H(40) H(42B) 2.254 .
H(40) H(43B) 2.530 .
H(40) H(44A) 3.253 .
H(40) H(44B) 3.298 .
H(40) H(47A) 3.341 .
H(40) H(46B) 3.464 .
H(41) C(34) 3.475 2_756
H(41) H(35) 3.105 2_756
H(41) H(36) 3.053 2_756
H(41) H(40) 2.704 2_756
H(41) H(41) 3.433 2_756
H(41) C(36A) 2.822 .
H(41) C(36B) 2.410 .
H(41) C(38A) 3.352 .
H(41) H(42A) 2.570 .
H(41) H(43A) 2.813 .
H(41) H(42B) 2.524 .
H(41) H(43B) 2.854 .
H(41) H(44A) 3.079 .
H(41) H(44B) 2.334 .
H(41) H(45B) 3.382 .
H(41) H(47A) 2.141 .
H(41) H(46B) 2.257 .
H(41) H(47B) 3.299 .
H(41) H(49A) 2.940 .
H(52) C(9) 3.595 2_666
H(52) C(33) 3.457 2_756
H(52) C(34) 3.225 2_756
H(52) C(35) 3.118 2_756
H(52) H(7) 2.849 2_666
H(52) H(8) 3.374 2_666
H(52) H(9) 3.198 2_666
H(52) H(38) 2.802 2_756
H(52) H(40) 2.807 2_756
H(52) H(42A) 3.496 2_756
H(52) H(43A) 2.317 2_756
H(52) H(42B) 3.128 2_756
H(52) H(43B) 2.604 2_756
H(53) Pt(1) 2.992 1_656
H(53) O(1) 2.864 1_656
H(53) N(2) 3.582 1_656
H(53) C(2) 3.146 1_656
H(53) H(5) 3.090 2_666
H(53) H(7) 3.383 2_666
H(53) H(22) 3.381 2_766
H(53) H(27) 3.336 2_766
H(53) H(28) 2.691 2_766
H(54) C(18) 3.395 1_656
H(54) H(4) 2.714 2_666
H(54) H(5) 3.320 2_666
H(54) H(21) 3.521 2_766
H(54) H(22) 2.698 2_766
H(54) H(29) 2.834 2_766
H(54) H(50A) 3.539 2_766
H(55) O(3) 2.758 2_766
H(55) N(4) 3.506 2_766
H(55) C(25) 3.269 2_766
H(55) C(26) 3.004 2_766
H(55) C(39) 3.193 2_766
H(55) H(21) 2.979 2_766
H(55) H(29) 2.384 2_766
H(55) H(50A) 2.335 2_766
H(55) H(51A) 3.551 2_766
H(55) H(50B) 2.847 2_766
H(55) H(51B) 2.880 2_766
H(56) N(4) 3.278 2_766
H(56) C(11) 3.167 1_655
H(56) C(46) 3.394 2_766
H(56) H(12) 3.216 1_655
H(56) H(13) 2.409 1_655
H(56) H(14) 3.089 1_655
H(56) H(56) 3.530 2_766
H(56) C(38A) 3.497 .
H(56) C(38B) 2.969 .
H(56) H(46A) 3.345 .
H(56) H(47A) 3.356 .
H(56) H(46B) 3.240 .
H(56) H(49B) 2.570 .
H(56) H(50A) 3.162 .
H(56) H(50A) 3.472 2_766
H(56) H(51A) 2.145 .
H(56) H(50B) 2.399 .
H(56) H(50B) 3.428 2_766
H(56) H(51B) 3.413 .
C(36A) H(31) 3.069 1_655
C(36A) H(40) 3.252 .
C(36A) H(41) 2.822 .
C(36A) H(42A) 2.236 .
C(36A) H(43A) 2.236 .
C(36A) H(42B) 1.391 .
C(36A) H(43B) 2.491 .
C(36A) H(44B) 2.423 .
C(36A) H(45B) 1.829 .
C(36A) H(46A) 1.897 .
C(36A) H(47A) 1.897 .
C(36A) H(46B) 1.964 .
C(36A) H(48A) 2.794 .
C(36A) H(49A) 2.790 .
C(36A) H(48B) 2.666 .
C(36A) H(49B) 3.017 .
C(36B) H(26) 3.484 1_545
C(36B) H(38) 3.426 .
C(36B) H(39) 2.878 .
C(36B) H(40) 3.115 .
C(36B) H(41) 2.410 .
C(36B) H(43A) 2.169 .
C(36B) H(42B) 1.880 .
C(36B) H(43B) 1.880 .
C(36B) H(44A) 2.411 .
C(36B) H(45A) 1.862 .
C(36B) H(46A) 2.632 .
C(36B) H(47A) 2.152 .
C(36B) H(46B) 2.245 .
C(36B) H(47B) 2.245 .
C(36B) H(48A) 2.251 .
C(36B) H(49A) 1.654 .
C(36B) H(48B) 2.662 .
C(36B) H(49B) 3.431 .
C(36B) H(51B) 3.111 .
C(38A) H(41) 3.352 .
C(38A) H(56) 3.497 .
C(38A) H(42A) 2.951 .
C(38A) H(42B) 3.596 .
C(38A) H(44A) 3.387 .
C(38A) H(45A) 2.794 .
C(38A) H(44B) 1.857 .
C(38A) H(45B) 2.216 .
C(38A) H(46A) 2.071 .
C(38A) H(47A) 2.071 .
C(38A) H(46B) 2.062 .
C(38A) H(47B) 2.429 .
C(38A) H(48B) 1.450 .
C(38A) H(49B) 2.130 .
C(38A) H(50A) 2.008 .
C(38A) H(51A) 2.008 .
C(38A) H(50B) 2.278 .
C(38A) H(51B) 1.441 .
C(38B) H(12) 2.932 1_655
C(38B) H(18) 3.562 1_655
C(38B) H(56) 2.969 .
C(38B) H(44A) 3.111 .
C(38B) H(45A) 2.693 .
C(38B) H(44B) 2.826 .
C(38B) H(45B) 2.797 .
C(38B) H(47A) 1.964 .
C(38B) H(46B) 1.896 .
C(38B) H(47B) 1.896 .
C(38B) H(48A) 1.447 .
C(38B) H(49A) 2.128 .
C(38B) H(50A) 2.513 .
C(38B) H(51A) 1.637 .
C(38B) H(50B) 2.219 .
C(38B) H(51B) 2.219 .
H(42A) C(21) 3.096 1_545
H(42A) C(22) 3.331 1_545
H(42A) C(33) 2.497 .
H(42A) C(34) 2.058 .
H(42A) C(35) 0.990 .
H(42A) C(37) 2.811 .
H(42A) H(1) 3.223 2_655
H(42A) H(26) 2.862 1_545
H(42A) H(27) 3.260 1_545
H(42A) H(38) 2.537 .
H(42A) H(39) 2.374 .
H(42A) H(40) 2.804 .
H(42A) H(41) 2.570 .
H(42A) H(52) 3.496 2_756
H(42A) C(36A) 2.236 .
H(42A) C(38A) 2.951 .
H(42A) H(43A) 1.591 .
H(42A) H(42B) 1.877 .
H(42A) H(43B) 0.944 .
H(42A) H(44A) 3.011 .
H(42A) H(45A) 2.496 .
H(42A) H(44B) 1.369 .
H(42A) H(45B) 1.398 .
H(42A) H(47A) 3.094 .
H(42A) H(46B) 3.205 .
H(42A) H(47B) 3.210 .
H(42A) H(48A) 3.166 .
H(42A) H(49A) 2.394 .
H(43A) C(3) 3.463 2_655
H(43A) C(4) 3.445 2_655
H(43A) C(33) 2.941 .
H(43A) C(34) 2.058 .
H(43A) C(35) 0.990 .
H(43A) C(37) 3.340 .
H(43A) C(42) 3.239 2_756
H(43A) H(1) 3.278 2_655
H(43A) H(2) 3.234 2_655
H(43A) H(31) 3.250 1_655
H(43A) H(35) 3.075 2_756
H(43A) H(38) 2.769 .
H(43A) H(39) 3.324 .
H(43A) H(40) 2.211 .
H(43A) H(41) 2.813 .
H(43A) H(52) 2.317 2_756
H(43A) C(36A) 2.236 .
H(43A) C(36B) 2.169 .
H(43A) H(42A) 1.591 .
H(43A) H(42B) 0.999 .
H(43A) H(43B) 0.859 .
H(43A) H(44A) 2.514 .
H(43A) H(45A) 2.559 .
H(43A) H(44B) 2.784 .
H(43A) H(45B) 2.432 .
H(43A) H(47A) 3.505 .
H(43A) H(47B) 3.323 .
H(42B) C(31) 3.352 2_756
H(42B) C(33) 3.340 .
H(42B) C(34) 2.086 .
H(42B) C(35) 0.990 .
H(42B) C(37) 2.559 .
H(42B) H(2) 3.443 2_655
H(42B) H(31) 2.840 1_655
H(42B) H(34) 3.130 2_756
H(42B) H(35) 2.715 2_756
H(42B) H(38) 3.435 .
H(42B) H(40) 2.254 .
H(42B) H(41) 2.524 .
H(42B) H(52) 3.128 2_756
H(42B) C(36A) 1.391 .
H(42B) C(36B) 1.880 .
H(42B) C(38A) 3.596 .
H(42B) H(42A) 1.877 .
H(42B) H(43A) 0.999 .
H(42B) H(43B) 1.604 .
H(42B) H(44A) 1.529 .
H(42B) H(45A) 1.935 .
H(42B) H(44B) 2.687 .
H(42B) H(45B) 2.297 .
H(42B) H(46A) 3.225 .
H(42B) H(47A) 2.718 .
H(42B) H(46B) 2.826 .
H(42B) H(47B) 2.411 .
H(42B) H(49A) 3.473 .
H(43B) C(3) 3.254 2_655
H(43B) C(4) 3.493 2_655
H(43B) C(21) 3.464 1_545
H(43B) C(22) 3.358 1_545
H(43B) C(33) 2.585 .
H(43B) C(34) 2.086 .
H(43B) C(35) 0.990 .
H(43B) C(37) 3.395 .
H(43B) C(42) 3.492 2_756
H(43B) H(1) 2.847 2_655
H(43B) H(2) 3.280 2_655
H(43B) H(26) 3.258 1_545
H(43B) H(27) 3.045 1_545
H(43B) H(38) 2.351 .
H(43B) H(39) 2.776 .
H(43B) H(40) 2.530 .
H(43B) H(41) 2.854 .
H(43B) H(52) 2.604 2_756
H(43B) C(36A) 2.491 .
H(43B) C(36B) 1.880 .
H(43B) H(42A) 0.944 .
H(43B) H(43A) 0.859 .
H(43B) H(42B) 1.604 .
H(43B) H(44A) 3.036 .
H(43B) H(45A) 2.718 .
H(43B) H(44B) 2.286 .
H(43B) H(45B) 2.044 .
H(43B) H(47B) 3.579 .
H(43B) H(49A) 3.319 .
H(44A) C(28) 3.220 1_655
H(44A) C(31) 3.220 2_756
H(44A) C(34) 3.107 .
H(44A) C(35) 2.264 .
H(44A) C(37) 1.933 .
H(44A) H(17) 3.159 2_766
H(44A) H(31) 2.570 1_655
H(44A) H(34) 2.717 2_756
H(44A) H(35) 3.007 2_756
H(44A) H(36) 3.047 2_756
H(44A) H(40) 3.253 .
H(44A) H(41) 3.079 .
H(44A) C(36B) 2.411 .
H(44A) C(38A) 3.387 .
H(44A) C(38B) 3.111 .
H(44A) H(42A) 3.011 .
H(44A) H(43A) 2.514 .
H(44A) H(42B) 1.529 .
H(44A) H(43B) 3.036 .
H(44A) H(45A) 1.603 .
H(44A) H(44B) 3.303 .
H(44A) H(45B) 2.788 .
H(44A) H(46A) 2.159 .
H(44A) H(47A) 2.179 .
H(44A) H(46B) 2.231 .
H(44A) H(47B) 1.276 .
H(44A) H(48B) 3.369 .
H(44A) H(49B) 3.349 .
H(45A) C(3) 3.417 1_655
H(45A) C(28) 3.532 1_655
H(45A) C(35) 2.265 .
H(45A) C(37) 1.933 .
H(45A) H(1) 3.259 1_655
H(45A) H(2) 2.902 2_655
H(45A) H(30) 3.413 1_655
H(45A) H(31) 2.803 1_655
H(45A) C(36B) 1.862 .
H(45A) C(38A) 2.794 .
H(45A) C(38B) 2.693 .
H(45A) H(42A) 2.496 .
H(45A) H(43A) 2.559 .
H(45A) H(42B) 1.935 .
H(45A) H(43B) 2.718 .
H(45A) H(44A) 1.603 .
H(45A) H(44B) 2.817 .
H(45A) H(45B) 1.631 .
H(45A) H(46A) 2.210 .
H(45A) H(47A) 2.728 .
H(45A) H(46B) 2.772 .
H(45A) H(47B) 1.538 .
H(45A) H(48A) 2.660 .
H(45A) H(49A) 3.100 .
H(45A) H(48B) 2.472 .
H(45A) H(49B) 3.185 .
H(44B) Pt(2) 3.164 .
H(44B) O(3) 3.367 .
H(44B) N(4) 3.414 .
H(44B) C(21) 3.295 1_545
H(44B) C(33) 2.697 .
H(44B) C(34) 2.347 .
H(44B) C(35) 1.870 .
H(44B) C(37) 2.247 .
H(44B) C(39) 3.025 .
H(44B) H(26) 3.138 1_545
H(44B) H(38) 3.141 .
H(44B) H(39) 2.196 .
H(44B) H(40) 3.298 .
H(44B) H(41) 2.334 .
H(44B) C(36A) 2.423 .
H(44B) C(38A) 1.857 .
H(44B) C(38B) 2.826 .
H(44B) H(42A) 1.369 .
H(44B) H(43A) 2.784 .
H(44B) H(42B) 2.687 .
H(44B) H(43B) 2.286 .
H(44B) H(44A) 3.303 .
H(44B) H(45A) 2.817 .
H(44B) H(45B) 1.599 .
H(44B) H(46A) 3.191 .
H(44B) H(47A) 2.454 .
H(44B) H(46B) 2.542 .
H(44B) H(47B) 3.013 .
H(44B) H(48A) 2.322 .
H(44B) H(49A) 1.093 .
H(44B) H(48B) 2.987 .
H(44B) H(50A) 3.316 .
H(44B) H(51B) 2.598 .
H(45B) C(3) 3.220 1_655
H(45B) C(4) 2.978 1_655
H(45B) C(5) 3.489 1_655
H(45B) C(21) 3.586 1_545
H(45B) C(34) 3.169 .
H(45B) C(35) 1.870 .
H(45B) C(37) 2.247 .
H(45B) H(1) 3.394 1_655
H(45B) H(1) 3.391 2_655
H(45B) H(2) 3.017 1_655
H(45B) H(2) 3.185 2_655
H(45B) H(26) 3.029 1_545
H(45B) H(39) 3.499 .
H(45B) H(41) 3.382 .
H(45B) C(36A) 1.829 .
H(45B) C(38A) 2.216 .
H(45B) C(38B) 2.797 .
H(45B) H(42A) 1.398 .
H(45B) H(43A) 2.432 .
H(45B) H(42B) 2.297 .
H(45B) H(43B) 2.044 .
H(45B) H(44A) 2.788 .
H(45B) H(45A) 1.631 .
H(45B) H(44B) 1.599 .
H(45B) H(46A) 2.947 .
H(45B) H(47A) 2.942 .
H(45B) H(46B) 3.013 .
H(45B) H(47B) 2.567 .
H(45B) H(48A) 2.063 .
H(45B) H(49A) 2.046 .
H(45B) H(48B) 2.510 .
H(45B) H(51B) 3.345 .
H(46A) N(4) 3.219 .
H(46A) C(35) 3.410 .
H(46A) C(37) 0.990 .
H(46A) C(39) 2.755 .
H(46A) C(46) 3.396 .
H(46A) H(12) 3.302 1_655
H(46A) H(14) 3.377 1_655
H(46A) H(17) 3.111 2_766
H(46A) H(18) 3.326 1_655
H(46A) H(19) 3.093 1_655
H(46A) H(56) 3.345 .
H(46A) C(36A) 1.897 .
H(46A) C(36B) 2.632 .
H(46A) C(38A) 2.071 .
H(46A) H(42B) 3.225 .
H(46A) H(44A) 2.159 .
H(46A) H(45A) 2.210 .
H(46A) H(44B) 3.191 .
H(46A) H(45B) 2.947 .
H(46A) H(47A) 1.587 .
H(46A) H(46B) 1.515 .
H(46A) H(47B) 0.905 .
H(46A) H(48A) 2.372 .
H(46A) H(49A) 2.858 .
H(46A) H(48B) 1.754 .
H(46A) H(49B) 1.192 .
H(46A) H(51A) 2.661 .
H(46A) H(50B) 3.313 .
H(46A) H(51B) 3.326 .
H(47A) Pt(2) 3.206 .
H(47A) O(4) 3.137 .
H(47A) N(4) 2.596 .
H(47A) C(34) 2.795 .
H(47A) C(35) 2.667 .
H(47A) C(37) 0.990 .
H(47A) C(39) 2.751 .
H(47A) C(40) 3.565 .
H(47A) C(41) 3.558 .
H(47A) C(46) 2.960 .
H(47A) H(36) 2.945 2_756
H(47A) H(40) 3.341 .
H(47A) H(41) 2.141 .
H(47A) H(56) 3.356 .
H(47A) C(36A) 1.897 .
H(47A) C(36B) 2.152 .
H(47A) C(38A) 2.071 .
H(47A) C(38B) 1.964 .
H(47A) H(42A) 3.094 .
H(47A) H(43A) 3.505 .
H(47A) H(42B) 2.718 .
H(47A) H(44A) 2.179 .
H(47A) H(45A) 2.728 .
H(47A) H(44B) 2.454 .
H(47A) H(45B) 2.942 .
H(47A) H(46A) 1.587 .
H(47A) H(47B) 1.606 .
H(47A) H(48A) 2.857 .
H(47A) H(49A) 2.377 .
H(47A) H(48B) 2.751 .
H(47A) H(49B) 2.338 .
H(47A) H(51A) 3.125 .
H(47A) H(51B) 3.160 .
H(46B) Pt(2) 3.226 .
H(46B) O(4) 3.148 .
H(46B) N(4) 2.535 .
H(46B) C(34) 2.923 .
H(46B) C(35) 2.788 .
H(46B) C(37) 0.990 .
H(46B) C(39) 2.692 .
H(46B) C(40) 3.486 .
H(46B) C(41) 3.524 .
H(46B) C(46) 2.864 .
H(46B) H(36) 2.970 2_756
H(46B) H(40) 3.464 .
H(46B) H(41) 2.257 .
H(46B) H(56) 3.240 .
H(46B) C(36A) 1.964 .
H(46B) C(36B) 2.245 .
H(46B) C(38A) 2.062 .
H(46B) C(38B) 1.896 .
H(46B) H(42A) 3.205 .
H(46B) H(42B) 2.826 .
H(46B) H(44A) 2.231 .
H(46B) H(45A) 2.772 .
H(46B) H(44B) 2.542 .
H(46B) H(45B) 3.013 .
H(46B) H(46A) 1.515 .
H(46B) H(47B) 1.598 .
H(46B) H(48A) 2.847 .
H(46B) H(49A) 2.415 .
H(46B) H(48B) 2.709 .
H(46B) H(49B) 2.232 .
H(46B) H(50A) 3.580 .
H(46B) H(51A) 3.037 .
H(46B) H(50B) 3.523 .
H(46B) H(51B) 3.138 .
H(47B) C(34) 3.583 .
H(47B) C(35) 2.760 .
H(47B) C(37) 0.990 .
H(47B) C(39) 3.420 .
H(47B) H(17) 3.047 2_766
H(47B) H(19) 3.339 1_655
H(47B) H(31) 3.515 1_655
H(47B) H(36) 3.519 2_756
H(47B) H(41) 3.299 .
H(47B) C(36B) 2.245 .
H(47B) C(38A) 2.429 .
H(47B) C(38B) 1.896 .
H(47B) H(42A) 3.210 .
H(47B) H(43A) 3.323 .
H(47B) H(42B) 2.411 .
H(47B) H(43B) 3.579 .
H(47B) H(44A) 1.276 .
H(47B) H(45A) 1.538 .
H(47B) H(44B) 3.013 .
H(47B) H(45B) 2.567 .
H(47B) H(46A) 0.905 .
H(47B) H(47A) 1.606 .
H(47B) H(46B) 1.598 .
H(47B) H(48A) 2.689 .
H(47B) H(49A) 2.998 .
H(47B) H(48B) 2.224 .
H(47B) H(49B) 2.088 .
H(47B) H(51A) 3.477 .
H(48A) N(4) 3.239 .
H(48A) C(1) 2.892 1_655
H(48A) C(2) 2.953 1_655
H(48A) C(3) 3.033 1_655
H(48A) C(4) 3.066 1_655
H(48A) C(5) 2.991 1_655
H(48A) C(6) 2.878 1_655
H(48A) C(35) 3.537 .
H(48A) C(37) 2.084 .
H(48A) C(39) 1.983 .
H(48A) H(3) 3.546 1_655
H(48A) H(4) 3.374 1_655
H(48A) C(36A) 2.794 .
H(48A) C(36B) 2.251 .
H(48A) C(38B) 1.447 .
H(48A) H(42A) 3.166 .
H(48A) H(45A) 2.660 .
H(48A) H(44B) 2.322 .
H(48A) H(45B) 2.063 .
H(48A) H(46A) 2.372 .
H(48A) H(47A) 2.857 .
H(48A) H(46B) 2.847 .
H(48A) H(47B) 2.689 .
H(48A) H(49A) 1.593 .
H(48A) H(48B) 0.969 .
H(48A) H(49B) 2.335 .
H(48A) H(50A) 2.300 .
H(48A) H(51A) 2.256 .
H(48A) H(50B) 2.507 .
H(48A) H(51B) 1.838 .
H(49A) Pt(2) 2.862 .
H(49A) O(3) 2.830 .
H(49A) N(4) 2.625 .
H(49A) C(34) 3.238 .
H(49A) C(35) 2.818 .
H(49A) C(37) 2.084 .
H(49A) C(39) 1.983 .
H(49A) H(39) 2.980 .
H(49A) H(41) 2.940 .
H(49A) C(36A) 2.790 .
H(49A) C(36B) 1.654 .
H(49A) C(38B) 2.128 .
H(49A) H(42A) 2.394 .
H(49A) H(42B) 3.473 .
H(49A) H(43B) 3.319 .
H(49A) H(45A) 3.100 .
H(49A) H(44B) 1.093 .
H(49A) H(45B) 2.046 .
H(49A) H(46A) 2.858 .
H(49A) H(47A) 2.377 .
H(49A) H(46B) 2.415 .
H(49A) H(47B) 2.998 .
H(49A) H(48A) 1.593 .
H(49A) H(48B) 2.333 .
H(49A) H(49B) 3.088 .
H(49A) H(50A) 2.236 .
H(49A) H(51A) 2.796 .
H(49A) H(50B) 2.883 .
H(49A) H(51B) 1.520 .
H(48B) O(1) 3.196 1_655
H(48B) N(4) 3.384 .
H(48B) C(1) 2.932 1_655
H(48B) C(2) 2.747 1_655
H(48B) C(3) 3.070 1_655
H(48B) C(4) 3.505 1_655
H(48B) C(6) 3.350 1_655
H(48B) C(7) 3.575 1_655
H(48B) C(37) 1.888 .
H(48B) C(39) 2.192 .
H(48B) H(1) 3.509 1_655
H(48B) H(12) 2.961 1_655
H(48B) H(18) 3.278 1_655
H(48B) C(36A) 2.666 .
H(48B) C(36B) 2.662 .
H(48B) C(38A) 1.450 .
H(48B) H(44A) 3.369 .
H(48B) H(45A) 2.472 .
H(48B) H(44B) 2.987 .
H(48B) H(45B) 2.510 .
H(48B) H(46A) 1.754 .
H(48B) H(47A) 2.751 .
H(48B) H(46B) 2.709 .
H(48B) H(47B) 2.224 .
H(48B) H(48A) 0.969 .
H(48B) H(49A) 2.333 .
H(48B) H(49B) 1.594 .
H(48B) H(50A) 2.755 .
H(48B) H(51A) 2.074 .
H(48B) H(50B) 2.552 .
H(48B) H(51B) 2.452 .
H(49B) N(4) 2.846 .
H(49B) C(11) 2.882 1_655
H(49B) C(12) 3.214 1_655
H(49B) C(14) 3.400 1_655
H(49B) C(37) 1.888 .
H(49B) C(39) 2.192 .
H(49B) C(46) 2.890 .
H(49B) H(12) 2.217 1_655
H(49B) H(13) 2.916 1_655
H(49B) H(14) 2.732 1_655
H(49B) H(18) 2.917 1_655
H(49B) H(19) 3.084 1_655
H(49B) H(56) 2.570 .
H(49B) C(36A) 3.017 .
H(49B) C(36B) 3.431 .
H(49B) C(38A) 2.130 .
H(49B) H(44A) 3.349 .
H(49B) H(45A) 3.185 .
H(49B) H(46A) 1.192 .
H(49B) H(47A) 2.338 .
H(49B) H(46B) 2.232 .
H(49B) H(47B) 2.088 .
H(49B) H(48A) 2.335 .
H(49B) H(49A) 3.088 .
H(49B) H(48B) 1.594 .
H(49B) H(50A) 3.081 .
H(49B) H(51A) 1.724 .
H(49B) H(50B) 2.433 .
H(49B) H(51B) 2.971 .
H(50A) Pt(2) 3.187 .
H(50A) O(3) 2.554 .
H(50A) N(4) 2.043 .
H(50A) C(6) 3.499 1_655
H(50A) C(37) 3.411 .
H(50A) C(39) 0.990 .
H(50A) C(40) 3.279 2_766
H(50A) C(44) 3.397 2_766
H(50A) C(45) 2.695 2_766
H(50A) C(46) 3.053 .
H(50A) C(46) 3.563 2_766
H(50A) H(4) 3.352 1_655
H(50A) H(54) 3.539 2_766
H(50A) H(55) 2.335 2_766
H(50A) H(56) 3.162 .
H(50A) H(56) 3.472 2_766
H(50A) C(38A) 2.008 .
H(50A) C(38B) 2.513 .
H(50A) H(44B) 3.316 .
H(50A) H(46B) 3.580 .
H(50A) H(48A) 2.300 .
H(50A) H(49A) 2.236 .
H(50A) H(48B) 2.755 .
H(50A) H(49B) 3.081 .
H(50A) H(51A) 1.604 .
H(50A) H(50B) 1.117 .
H(51A) N(4) 2.043 .
H(51A) C(11) 3.016 1_655
H(51A) C(37) 2.843 .
H(51A) C(39) 0.990 .
H(51A) C(46) 2.437 .
H(51A) H(8) 3.195 1_655
H(51A) H(12) 2.458 1_655
H(51A) H(13) 2.662 1_655
H(51A) H(55) 3.551 2_766
H(51A) H(56) 2.145 .
H(51A) C(38A) 2.008 .
H(51A) C(38B) 1.637 .
H(51A) H(46A) 2.661 .
H(51A) H(47A) 3.125 .
H(51A) H(46B) 3.037 .
H(51A) H(47B) 3.477 .
H(51A) H(48A) 2.256 .
H(51A) H(49A) 2.796 .
H(51A) H(48B) 2.074 .
H(51A) H(49B) 1.724 .
H(51A) H(50A) 1.604 .
H(51A) H(51B) 1.845 .
H(50B) O(3) 3.533 .
H(50B) N(4) 2.046 .
H(50B) C(7) 3.561 1_655
H(50B) C(11) 3.414 1_655
H(50B) C(37) 3.368 .
H(50B) C(39) 0.990 .
H(50B) C(40) 3.031 2_766
H(50B) C(45) 2.914 2_766
H(50B) C(46) 2.608 .
H(50B) C(46) 3.266 2_766
H(50B) H(5) 3.399 1_655
H(50B) H(8) 3.076 1_655
H(50B) H(12) 2.925 1_655
H(50B) H(13) 2.957 1_655
H(50B) H(55) 2.847 2_766
H(50B) H(56) 2.399 .
H(50B) H(56) 3.428 2_766
H(50B) C(38A) 2.278 .
H(50B) C(38B) 2.219 .
H(50B) H(46A) 3.313 .
H(50B) H(46B) 3.523 .
H(50B) H(48A) 2.507 .
H(50B) H(49A) 2.883 .
H(50B) H(48B) 2.552 .
H(50B) H(49B) 2.433 .
H(50B) H(50A) 1.117 .
H(50B) H(51B) 1.606 .
H(51B) Pt(2) 2.918 .
H(51B) O(3) 2.391 .
H(51B) N(4) 2.046 .
H(51B) C(6) 3.438 1_655
H(51B) C(37) 2.917 .
H(51B) C(39) 0.990 .
H(51B) C(45) 3.340 2_766
H(51B) C(46) 3.187 .
H(51B) H(4) 3.429 1_655
H(51B) H(55) 2.880 2_766
H(51B) H(56) 3.413 .
H(51B) C(36B) 3.111 .
H(51B) C(38A) 1.441 .
H(51B) C(38B) 2.219 .
H(51B) H(44B) 2.598 .
H(51B) H(45B) 3.345 .
H(51B) H(46A) 3.326 .
H(51B) H(47A) 3.160 .
H(51B) H(46B) 3.138 .
H(51B) H(48A) 1.838 .
H(51B) H(49A) 1.520 .
H(51B) H(48B) 2.452 .
H(51B) H(49B) 2.971 .
H(51B) H(51A) 1.845 .
H(51B) H(50B) 1.606 .

loop_
_geom_torsion_atom_site_label_1
_geom_torsion_atom_site_label_2
_geom_torsion_atom_site_label_3
_geom_torsion_atom_site_label_4
_geom_torsion
O(1) Pt(1) O(2) C(18) -49.4(15)
O(2) Pt(1) O(1) C(2) -87.5(14)
O(1) Pt(1) N(1) C(7) -9.7(3)
O(1) Pt(1) N(1) C(8) 163.6(3)
N(1) Pt(1) O(1) C(2) 17.4(3)
O(1) Pt(1) N(2) C(16) -33.6(2)
O(1) Pt(1) N(2) C(23) 153.3(2)
N(2) Pt(1) O(1) C(2) -167.6(3)
O(2) Pt(1) N(1) C(7) 165.0(3)
O(2) Pt(1) N(1) C(8) -21.7(3)
N(1) Pt(1) O(2) C(18) -154.4(2)
O(2) Pt(1) N(2) C(16) 151.8(2)
O(2) Pt(1) N(2) C(23) -21.3(2)
N(2) Pt(1) O(2) C(18) 30.6(2)
N(1) Pt(1) N(2) C(16) 63.8(17)
N(1) Pt(1) N(2) C(23) -109.3(16)
N(2) Pt(1) N(1) C(7) -106.8(16)
N(2) Pt(1) N(1) C(8) 66.5(18)
O(3) Pt(2) O(4) C(41) -41.5(16)
O(4) Pt(2) O(3) C(25) -75.7(15)
O(3) Pt(2) N(3) C(30) -20.4(3)
O(3) Pt(2) N(3) C(31) 152.4(2)
N(3) Pt(2) O(3) C(25) 29.2(3)
O(3) Pt(2) N(4) C(39) -42.5(3)
O(3) Pt(2) N(4) C(46) 148.8(4)
N(4) Pt(2) O(3) C(25) -154.7(3)
O(4) Pt(2) N(3) C(30) 155.4(3)
O(4) Pt(2) N(3) C(31) -31.8(2)
N(3) Pt(2) O(4) C(41) -146.5(3)
O(4) Pt(2) N(4) C(39) 141.8(3)
O(4) Pt(2) N(4) C(46) -26.9(4)
N(4) Pt(2) O(4) C(41) 37.5(3)
N(3) Pt(2) N(4) C(39) 66.6(19)
N(3) Pt(2) N(4) C(46) -102.1(17)
N(4) Pt(2) N(3) C(30) -129.4(18)
N(4) Pt(2) N(3) C(31) 43.4(19)
Pt(1) O(1) C(2) C(1) -15.0(5)
Pt(1) O(1) C(2) C(3) 165.7(3)
Pt(1) O(2) C(18) C(17) -22.9(4)
Pt(1) O(2) C(18) C(19) 160.3(2)
Pt(2) O(3) C(25) C(24) -20.8(5)
Pt(2) O(3) C(25) C(26) 160.3(3)
Pt(2) O(4) C(41) C(40) -26.4(6)
Pt(2) O(4) C(41) C(42) 153.5(3)
Pt(1) N(1) C(7) C(1) -1.1(6)
Pt(1) N(1) C(8) C(9) -89.0(4)
C(7) N(1) C(8) C(9) 84.8(4)
C(8) N(1) C(7) C(1) -174.6(4)
Pt(1) N(2) C(16) C(15) -84.4(3)
Pt(1) N(2) C(23) C(17) 3.3(4)
C(16) N(2) C(23) C(17) -169.9(3)
C(23) N(2) C(16) C(15) 89.1(4)
Pt(2) N(3) C(30) C(24) 1.9(6)
Pt(2) N(3) C(31) C(32) -97.5(3)
C(30) N(3) C(31) C(32) 75.7(5)
C(31) N(3) C(30) C(24) -171.0(4)
Pt(2) N(4) C(39) C(38A) -57.2(5)
Pt(2) N(4) C(39) C(38B) -102.6(4)
Pt(2) N(4) C(46) C(40) 3.4(8)
C(39) N(4) C(46) C(40) -165.3(5)
C(46) N(4) C(39) C(38A) 112.1(5)
C(46) N(4) C(39) C(38B) 66.7(6)
C(2) C(1) C(6) C(5) -2.6(6)
C(6) C(1) C(2) O(1) -176.8(4)
C(6) C(1) C(2) C(3) 2.4(6)
C(2) C(1) C(7) N(1) 9.6(7)
C(7) C(1) C(2) O(1) -0.6(6)
C(7) C(1) C(2) C(3) 178.7(4)
C(6) C(1) C(7) N(1) -174.1(4)
C(7) C(1) C(6) C(5) -179.1(4)
O(1) C(2) C(3) C(4) 178.6(4)
C(1) C(2) C(3) C(4) -0.7(6)
C(2) C(3) C(4) C(5) -1.1(7)
C(3) C(4) C(5) C(6) 1.0(7)
C(4) C(5) C(6) C(1) 0.8(7)
N(1) C(8) C(9) C(10) 61.2(5)
C(8) C(9) C(10) C(11) -110.4(5)
C(9) C(10) C(11) C(12) -176.3(4)
C(10) C(11) C(12) C(13) -64.0(6)
C(11) C(12) C(13) C(14) -68.8(7)
C(12) C(13) C(14) C(15) 176.6(5)
C(13) C(14) C(15) C(16) -125.5(5)
C(14) C(15) C(16) N(2) 73.0(5)
C(18) C(17) C(22) C(21) -0.1(3)
C(22) C(17) C(18) O(2) -176.9(2)
C(22) C(17) C(18) C(19) -0.2(3)
C(18) C(17) C(23) N(2) 15.5(5)
C(23) C(17) C(18) O(2) -4.4(4)
C(23) C(17) C(18) C(19) 172.3(2)
C(22) C(17) C(23) N(2) -171.8(3)
C(23) C(17) C(22) C(21) -173.0(3)
O(2) C(18) C(19) C(20) 176.6(3)
C(17) C(18) C(19) C(20) -0.4(4)
C(18) C(19) C(20) C(21) 1.2(5)
C(19) C(20) C(21) C(22) -1.5(5)
C(20) C(21) C(22) C(17) 0.9(5)
C(25) C(24) C(29) C(28) -0.6(6)
C(29) C(24) C(25) O(3) 178.9(3)
C(29) C(24) C(25) C(26) -2.2(6)
C(25) C(24) C(30) N(3) 17.4(6)
C(30) C(24) C(25) O(3) -6.4(6)
C(30) C(24) C(25) C(26) 172.4(3)
C(29) C(24) C(30) N(3) -167.9(4)
C(30) C(24) C(29) C(28) -175.5(4)
O(3) C(25) C(26) C(27) -176.9(4)
C(24) C(25) C(26) C(27) 4.2(6)
C(25) C(26) C(27) C(28) -3.3(7)
C(26) C(27) C(28) C(29) 0.4(7)
C(27) C(28) C(29) C(24) 1.6(6)
N(3) C(31) C(32) C(33) 51.0(5)
C(31) C(32) C(33) C(34) 63.6(7)
C(32) C(33) C(34) C(35) 176.0(5)
C(33) C(34) C(35) C(36A) 147.2(6)
C(33) C(34) C(35) C(36B) 84.9(6)
C(34) C(35) C(36A) C(37) -53.1(9)
C(34) C(35) C(36A) C(36B) -95.5(8)
C(34) C(35) C(36B) C(37) 80.0(8)
C(34) C(35) C(36B) C(36A) 113.0(5)
C(36A) C(35) C(36B) C(37) -33.1(6)
C(36B) C(35) C(36A) C(37) 42.3(7)
C(36A) C(37) C(36B) C(35) 44.3(8)
C(36B) C(37) C(36A) C(35) -30.7(5)
C(36A) C(37) C(38A) C(39) 179.7(7)
C(36A) C(37) C(38A) C(38B) -128.1(10)
C(38A) C(37) C(36A) C(35) -61.0(9)
C(38A) C(37) C(36A) C(36B) -30.3(8)
C(36A) C(37) C(38B) C(39) 135.9(8)
C(36A) C(37) C(38B) C(38A) 93.4(11)
C(38B) C(37) C(36A) C(35) -120.7(9)
C(38B) C(37) C(36A) C(36B) -90.0(9)
C(36B) C(37) C(38A) C(39) 153.6(7)
C(36B) C(37) C(38A) C(38B) -154.2(9)
C(38A) C(37) C(36B) C(35) -162.1(9)
C(38A) C(37) C(36B) C(36A) 153.7(7)
C(36B) C(37) C(38B) C(39) 69.7(9)
C(36B) C(37) C(38B) C(38A) 27.2(9)
C(38B) C(37) C(36B) C(35) 177.6(9)
C(38B) C(37) C(36B) C(36A) 133.3(9)
C(38A) C(37) C(38B) C(39) 42.5(6)
C(38B) C(37) C(38A) C(39) -52.2(8)
N(4) C(39) C(38A) C(37) -53.9(7)
N(4) C(39) C(38A) C(38B) -96.0(7)
N(4) C(39) C(38B) C(37) 48.3(7)
N(4) C(39) C(38B) C(38A) 99.4(7)
C(38A) C(39) C(38B) C(37) -51.1(7)
C(38B) C(39) C(38A) C(37) 42.1(7)
C(41) C(40) C(45) C(44) -2.4(8)
C(45) C(40) C(41) O(4) -180.0(4)
C(45) C(40) C(41) C(42) 0.2(5)
C(41) C(40) C(46) N(4) 21.9(8)
C(46) C(40) C(41) O(4) -8.8(8)
C(46) C(40) C(41) C(42) 171.4(4)
C(45) C(40) C(46) N(4) -166.8(5)
C(46) C(40) C(45) C(44) -173.9(5)
O(4) C(41) C(42) C(43) -178.6(4)
C(40) C(41) C(42) C(43) 1.3(7)
C(41) C(42) C(43) C(44) -0.6(8)
C(42) C(43) C(44) C(45) -1.6(8)
C(43) C(44) C(45) C(40) 3.1(8)
C(35) C(36A) C(36B) C(37) 138.9(6)
C(37) C(36A) C(36B) C(35) -138.9(6)
C(37) C(38A) C(38B) C(39) -135.0(6)
C(39) C(38A) C(38B) C(37) 135.0(6)
